data_4511668
loop_
_publ_author_name
'Ghiassi, Kamran B.'
'Chen, Susanne Y.'
'Prinz, Peter'
'de Meijere, Armin'
'Olmstead, Marilyn M.'
'Balch, Alan L.'

_publ_section_title
;
 Cocrystallization of C60or C70with the Bowl-Shaped Hydrocarbon
 Hexakis[(E)-3,3-dimethyl-1-butenyl]benzene To Form Chains of Clamshell
 Assemblies
;
_journal_issue 8
_journal_name_full 'Crystal Growth &amp; Design'
_journal_page_first 4005
_journal_paper_doi 10.1021/cg500603c
_journal_volume 14
_journal_year 2014
_chemical_formula_moiety 'C70, 2(C42 H66), C6 H6'
_chemical_formula_sum 'C160 H138'
_chemical_formula_weight 2060.70
_chemical_name_systematic
;
 ?
;
_space_group_crystal_system triclinic
_space_group_IT_number 2
_space_group_name_Hall '-P 1'
_space_group_name_H-M_alt 'P -1'
_symmetry_space_group_name_Hall '-P 1'
_symmetry_space_group_name_H-M 'P -1'
_atom_sites_solution_hydrogens geom
_audit_creation_method SHELXL-2014
_cell_angle_alpha 73.832(2)
_cell_angle_beta 83.605(2)
_cell_angle_gamma 83.898(2)
_cell_formula_units_Z 2
_cell_length_a 13.3072(5)
_cell_length_b 20.3766(8)
_cell_length_c 21.6407(8)
_cell_measurement_reflns_used 9813
_cell_measurement_temperature 100(2)
_cell_measurement_theta_max 34.732
_cell_measurement_theta_min 2.277
_cell_volume 5583.4(4)
_computing_cell_refinement 'SAINT (Bruker, 2013)'
_computing_data_collection 'Apex2 (Bruker, 2013)'
_computing_data_reduction 'SAINT (Bruker, 2013)'
_computing_publication_material 'SHELXL-2014 (Sheldrick, 2014)'
_computing_structure_refinement 'SHELXL-2014 (Sheldrick, 2014)'
_computing_structure_solution 'SHELXS (Sheldrick, 2008)'
_diffrn_ambient_temperature 100(2)
_diffrn_detector_area_resol_mean 8.3
_diffrn_measured_fraction_theta_full 0.998
_diffrn_measured_fraction_theta_max 0.987
_diffrn_measurement_device_type 'Bruker ApexII'
_diffrn_measurement_method \w
_diffrn_radiation_type synchrotron
_diffrn_radiation_wavelength 0.7749
_diffrn_reflns_av_R_equivalents 0.0589
_diffrn_reflns_av_unetI/netI 0.0633
_diffrn_reflns_Laue_measured_fraction_full 0.998
_diffrn_reflns_Laue_measured_fraction_max 0.987
_diffrn_reflns_limit_h_max 19
_diffrn_reflns_limit_h_min -19
_diffrn_reflns_limit_k_max 29
_diffrn_reflns_limit_k_min -29
_diffrn_reflns_limit_l_max 31
_diffrn_reflns_limit_l_min -31
_diffrn_reflns_number 103646
_diffrn_reflns_point_group_measured_fraction_full 0.998
_diffrn_reflns_point_group_measured_fraction_max 0.987
_diffrn_reflns_theta_full 27.706
_diffrn_reflns_theta_max 34.753
_diffrn_reflns_theta_min 2.003
_diffrn_source 'ALS, Beamline 11.3.1'
_exptl_absorpt_coefficient_mu 0.081
_exptl_absorpt_correction_T_max 0.7468
_exptl_absorpt_correction_T_min 0.6961
_exptl_absorpt_correction_type multi-scan
_exptl_absorpt_process_details 'SADABS (Sheldrick, 2012)'
_exptl_crystal_colour black
_exptl_crystal_density_diffrn 1.226
_exptl_crystal_description block
_exptl_crystal_F_000 2196
_exptl_crystal_size_max 0.130
_exptl_crystal_size_mid 0.090
_exptl_crystal_size_min 0.090
_refine_diff_density_max 1.127
_refine_diff_density_min -0.315
_refine_diff_density_rms 0.059
_refine_ls_extinction_method none
_refine_ls_goodness_of_fit_ref 1.034
_refine_ls_hydrogen_treatment constr
_refine_ls_matrix_type full
_refine_ls_number_parameters 2108
_refine_ls_number_reflns 36757
_refine_ls_number_restraints 1575
_refine_ls_restrained_S_all 1.139
_refine_ls_R_factor_all 0.0800
_refine_ls_R_factor_gt 0.0662
_refine_ls_shift/su_max 0.001
_refine_ls_shift/su_mean 0.000
_refine_ls_structure_factor_coef Fsqd
_refine_ls_weighting_details 'w=1/[\s^2^(Fo^2^)+(0.0901P)^2^+2.5992P] where P=(Fo^2^+2Fc^2^)/3'
_refine_ls_weighting_scheme calc
_refine_ls_wR_factor_gt 0.1802
_refine_ls_wR_factor_ref 0.1930
_reflns_Friedel_coverage 0.000
_reflns_number_gt 29669
_reflns_number_total 36757
_reflns_threshold_expression 'I > 2\s(I)'
_cod_data_source_file cg500603c_si_001.cif
_cod_data_source_block kbg45
_cod_depositor_comments 'Adding full bibliography for 4511668--4511669.cif.'
_cod_database_code 4511668
_shelx_space_group_comment
;
The symmetry employed for this shelxl refinement is uniquely defined
by the following loop, which should always be used as a source of
symmetry information in preference to the above space-group names.
They are only intended as comments.
;
_shelx_estimated_absorpt_t_min 0.989
_shelx_estimated_absorpt_t_max 0.993
_shelxl_version_number 2014-3

loop_
_space_group_symop_operation_xyz
'x, y, z'
'-x, -y, -z'

loop_
_atom_site_label
_atom_site_type_symbol
_atom_site_fract_x
_atom_site_fract_y
_atom_site_fract_z
_atom_site_U_iso_or_equiv
_atom_site_adp_type
_atom_site_occupancy
_atom_site_site_symmetry_order
_atom_site_calc_flag
_atom_site_refinement_flags_posn
_atom_site_refinement_flags_adp
_atom_site_refinement_flags_occupancy
_atom_site_disorder_assembly
_atom_site_disorder_group
C1A C 0.0292(3) 0.36069(19) 0.28364(19) 0.0526(8) Uani 0.5679(19) 1 d D U P A 1
C2A C 0.0774(3) 0.4212(2) 0.2669(3) 0.0511(8) Uani 0.5679(19) 1 d D U P A 1
C3A C 0.0582(6) 0.4650(4) 0.2034(3) 0.0570(13) Uani 0.5679(19) 1 d D U P A 1
C4A C 0.0118(2) 0.4420(2) 0.1586(2) 0.0544(9) Uani 0.5679(19) 1 d D U P A 1
C5A C -0.0181(4) 0.3754(3) 0.1765(3) 0.0593(13) Uani 0.5679(19) 1 d D U P A 1
C6A C -0.0162(3) 0.3338(3) 0.2415(2) 0.0494(9) Uani 0.5679(19) 1 d D U P A 1
C7A C -0.0028(3) 0.2615(3) 0.2606(2) 0.0445(8) Uani 0.5679(19) 1 d D U P A 1
C8A C 0.0527(3) 0.2405(2) 0.31936(18) 0.0474(8) Uani 0.5679(19) 1 d D U P A 1
C9A C 0.0743(3) 0.3020(3) 0.33361(18) 0.0442(9) Uani 0.5679(19) 1 d D U P A 1
C10A C 0.1650(4) 0.3037(2) 0.3577(2) 0.0485(9) Uani 0.5679(19) 1 d D U P A 1
C11A C 0.2166(4) 0.3652(3) 0.3353(2) 0.0488(9) Uani 0.5679(19) 1 d D U P A 1
C12A C 0.1700(4) 0.4267(4) 0.2906(4) 0.0555(12) Uani 0.5679(19) 1 d D U P A 1
C13A C 0.2405(4) 0.4701(4) 0.2514(3) 0.0555(11) Uani 0.5679(19) 1 d D U P A 1
C14A C 0.2186(4) 0.51723(17) 0.1900(2) 0.0586(9) Uani 0.5679(19) 1 d D U P A 1
C15A C 0.1249(4) 0.5140(2) 0.1650(3) 0.0625(11) Uani 0.5679(19) 1 d D U P A 1
C16A C 0.1229(5) 0.5203(4) 0.0983(3) 0.0593(13) Uani 0.5679(19) 1 d D U P A 1
C17A C 0.0510(3) 0.4734(2) 0.0913(2) 0.0562(10) Uani 0.5679(19) 1 d D U P A 1
C18A C 0.0654(3) 0.4376(3) 0.0502(2) 0.0614(11) Uani 0.5679(19) 1 d D U P A 1
C19A C 0.0434(4) 0.3675(3) 0.0668(3) 0.0667(12) Uani 0.5679(19) 1 d D U P A 1
C20A C -0.0010(5) 0.3351(4) 0.1289(4) 0.0637(14) Uani 0.5679(19) 1 d D U P A 1
C21A C 0.0230(5) 0.2603(4) 0.1483(3) 0.0590(11) Uani 0.5679(19) 1 d D U P A 1
C22A C 0.0167(3) 0.2255(3) 0.2164(3) 0.0532(10) Uani 0.5679(19) 1 d D U P A 1
C23A C 0.0890(3) 0.16782(18) 0.2226(2) 0.0512(8) Uani 0.5679(19) 1 d D U P A 1
C24A C 0.1414(3) 0.1463(2) 0.2802(3) 0.0583(10) Uani 0.5679(19) 1 d D U P A 1
C25A C 0.1231(3) 0.1826(2) 0.3265(2) 0.0491(9) Uani 0.5679(19) 1 d D U P A 1
C26A C 0.2190(4) 0.1864(3) 0.3523(3) 0.0574(12) Uani 0.5679(19) 1 d D U P A 1
C27A C 0.2374(6) 0.2413(3) 0.3673(4) 0.0528(13) Uani 0.5679(19) 1 d D U P A 1
C28A C 0.3390(4) 0.2760(3) 0.34673(19) 0.0586(9) Uani 0.5679(19) 1 d D U P A 1
C29A C 0.3231(4) 0.3471(3) 0.32887(19) 0.0542(9) Uani 0.5679(19) 1 d D U P A 1
C30A C 0.3883(4) 0.3876(3) 0.2792(2) 0.0544(9) Uani 0.5679(19) 1 d D U P A 1
C31A C 0.3482(4) 0.4529(3) 0.2442(2) 0.0547(9) Uani 0.5679(19) 1 d D U P A 1
C32A C 0.3886(4) 0.4837(2) 0.1831(2) 0.0565(9) Uani 0.5679(19) 1 d D U P A 1
C33A C 0.3048(4) 0.52640(17) 0.1476(2) 0.0563(9) Uani 0.5679(19) 1 d D U P A 1
C34A C 0.3041(4) 0.53234(19) 0.0811(3) 0.0562(10) Uani 0.5679(19) 1 d D U P A 1
C35A C 0.2083(3) 0.52872(18) 0.0559(2) 0.0608(10) Uani 0.5679(19) 1 d D U P A 1
C36A C 0.2237(4) 0.4909(3) 0.0082(2) 0.0655(12) Uani 0.5679(19) 1 d D U P A 1
C37A C 0.1593(4) 0.4450(3) 0.0032(2) 0.0657(12) Uani 0.5679(19) 1 d D U P A 1
C38A C 0.1908(4) 0.3781(4) -0.0042(2) 0.0672(11) Uani 0.5679(19) 1 d D U P A 1
C39A C 0.1236(4) 0.3313(3) 0.0315(2) 0.0670(11) Uani 0.5679(19) 1 d D U P A 1
C40A C 0.1597(5) 0.2614(3) 0.0604(3) 0.0643(11) Uani 0.5679(19) 1 d D U P A 1
C41A C 0.0999(4) 0.2289(3) 0.1120(3) 0.0648(11) Uani 0.5679(19) 1 d D U P A 1
C42A C 0.1420(4) 0.1676(3) 0.1632(3) 0.0592(11) Uani 0.5679(19) 1 d D U P A 1
C43A C 0.2441(4) 0.1509(3) 0.1550(3) 0.0600(11) Uani 0.5679(19) 1 d D U P A 1
C44A C 0.2966(4) 0.1284(3) 0.2128(3) 0.0641(12) Uani 0.5679(19) 1 d D U P A 1
C45A C 0.2488(6) 0.1269(4) 0.2697(4) 0.0571(13) Uani 0.5679(19) 1 d D U P A 1
C46A C 0.2964(4) 0.1519(3) 0.3200(3) 0.0562(12) Uani 0.5679(19) 1 d D U P A 1
C47A C 0.3904(3) 0.1772(2) 0.3023(2) 0.0536(11) Uani 0.5679(19) 1 d D U P A 1
C48A C 0.4153(3) 0.2392(2) 0.31460(16) 0.0501(8) Uani 0.5679(19) 1 d D U P A 1
C49A C 0.4784(4) 0.2748(3) 0.2598(3) 0.0577(12) Uani 0.5679(19) 1 d D U P A 1
C50A C 0.4681(5) 0.3508(3) 0.2468(3) 0.0557(11) Uani 0.5679(19) 1 d D U P A 1
C51A C 0.4999(4) 0.3823(3) 0.1817(2) 0.0462(9) Uani 0.5679(19) 1 d D U P A 1
C52A C 0.4609(3) 0.4524(2) 0.1497(2) 0.0501(9) Uani 0.5679(19) 1 d D U P A 1
C53A C 0.4591(3) 0.4578(2) 0.0816(2) 0.0484(8) Uani 0.5679(19) 1 d D U P A 1
C54A C 0.3793(4) 0.4971(2) 0.0475(2) 0.0542(9) Uani 0.5679(19) 1 d D U P A 1
C55A C 0.3383(4) 0.4706(2) 0.00316(17) 0.0586(9) Uani 0.5679(19) 1 d D U P A 1
C56A C 0.3641(6) 0.4102(3) -0.0073(4) 0.0572(12) Uani 0.5679(19) 1 d D U P A 1
C57A C 0.2980(4) 0.3607(2) -0.01076(14) 0.0568(9) Uani 0.5679(19) 1 d D U P A 1
C58A C 0.3349(4) 0.2919(3) 0.0226(2) 0.0603(9) Uani 0.5679(19) 1 d D U P A 1
C59A C 0.2706(5) 0.2431(4) 0.0526(4) 0.0605(12) Uani 0.5679(19) 1 d D U P A 1
C60A C 0.3078(6) 0.1883(4) 0.1054(4) 0.0656(13) Uani 0.5679(19) 1 d D U P A 1
C61A C 0.4042(3) 0.1917(2) 0.1286(3) 0.0551(9) Uani 0.5679(19) 1 d D U P A 1
C62A C 0.3965(4) 0.1546(2) 0.1949(3) 0.0595(11) Uani 0.5679(19) 1 d D U P A 1
C63A C 0.4396(3) 0.1766(3) 0.2385(3) 0.0571(12) Uani 0.5679(19) 1 d D U P A 1
C64A C 0.4933(3) 0.2370(2) 0.2144(3) 0.0562(11) Uani 0.5679(19) 1 d D U P A 1
C65A C 0.5060(3) 0.2744(2) 0.1480(2) 0.0501(9) Uani 0.5679(19) 1 d D U P A 1
C66A C 0.5191(4) 0.3467(2) 0.1352(2) 0.0399(8) Uani 0.5679(19) 1 d D U P A 1
C67A C 0.4935(2) 0.3917(2) 0.07136(19) 0.0492(8) Uani 0.5679(19) 1 d D U P A 1
C68A C 0.4510(3) 0.3659(2) 0.03019(18) 0.0509(8) Uani 0.5679(19) 1 d D U P A 1
C69A C 0.4291(6) 0.2985(3) 0.0443(3) 0.0541(12) Uani 0.5679(19) 1 d D U P A 1
C70A C 0.4606(3) 0.24839(19) 0.1057(2) 0.0517(9) Uani 0.5679(19) 1 d D U P A 1
C1B C 0.3699(6) 0.4877(3) 0.1555(4) 0.0698(13) Uani 0.4321(19) 1 d D U P A 2
C2B C 0.3272(6) 0.4673(4) 0.2206(4) 0.0657(13) Uani 0.4321(19) 1 d D U P A 2
C3B C 0.3919(6) 0.4121(4) 0.2557(4) 0.0697(14) Uani 0.4321(19) 1 d D U P A 2
C4B C 0.4669(7) 0.3699(4) 0.2319(4) 0.0659(15) Uani 0.4321(19) 1 d D U P A 2
C5B C 0.4923(7) 0.3827(5) 0.1625(4) 0.0716(17) Uani 0.4321(19) 1 d D U P A 2
C6B C 0.4484(5) 0.4480(4) 0.1262(4) 0.0717(15) Uani 0.4321(19) 1 d D U P A 2
C7B C 0.4290(5) 0.4541(4) 0.0609(4) 0.0697(15) Uani 0.4321(19) 1 d D U P A 2
C8B C 0.3316(6) 0.5057(3) 0.0482(3) 0.0668(14) Uani 0.4321(19) 1 d D U P A 2
C9B C 0.3048(6) 0.5200(3) 0.1102(4) 0.0673(13) Uani 0.4321(19) 1 d D U P A 2
C10B C 0.1945(5) 0.52738(19) 0.1272(3) 0.0557(10) Uani 0.4321(19) 1 d D U P A 2
C11B C 0.1540(6) 0.5004(3) 0.1909(3) 0.0610(12) Uani 0.4321(19) 1 d D U P A 2
C12B C 0.2200(7) 0.4717(5) 0.2403(4) 0.0640(15) Uani 0.4321(19) 1 d D U P A 2
C13B C 0.1880(7) 0.4227(6) 0.2939(5) 0.0638(15) Uani 0.4321(19) 1 d D U P A 2
C14B C 0.2519(6) 0.3760(4) 0.3303(4) 0.0652(14) Uani 0.4321(19) 1 d D U P A 2
C15B C 0.3547(6) 0.3649(4) 0.3146(4) 0.0680(14) Uani 0.4321(19) 1 d D U P A 2
C16B C 0.3986(4) 0.2970(3) 0.3276(2) 0.0553(10) Uani 0.4321(19) 1 d D U P A 2
C17B C 0.4740(5) 0.2993(4) 0.2727(4) 0.0592(13) Uani 0.4321(19) 1 d D U P A 2
C18B C 0.4932(4) 0.2474(3) 0.2455(4) 0.0533(12) Uani 0.4321(19) 1 d D U P A 2
C19B C 0.5091(4) 0.2593(4) 0.1787(4) 0.0578(12) Uani 0.4321(19) 1 d D U P A 2
C20B C 0.5110(5) 0.3261(4) 0.1312(4) 0.0659(16) Uani 0.4321(19) 1 d D U P A 2
C21B C 0.4820(3) 0.3375(3) 0.0690(3) 0.0629(12) Uani 0.4321(19) 1 d D U P A 2
C22B C 0.4459(4) 0.4058(4) 0.0353(3) 0.0652(13) Uani 0.4321(19) 1 d D U P A 2
C23B C 0.3724(7) 0.3916(4) -0.0064(5) 0.0639(17) Uani 0.4321(19) 1 d D U P A 2
C24B C 0.2909(5) 0.4358(3) -0.0194(2) 0.0619(12) Uani 0.4321(19) 1 d D U P A 2
C25B C 0.2686(6) 0.4934(3) 0.0089(3) 0.0666(14) Uani 0.4321(19) 1 d D U P A 2
C26B C 0.1600(5) 0.5005(3) 0.0275(3) 0.0644(12) Uani 0.4321(19) 1 d D U P A 2
C27B C 0.1312(8) 0.5177(5) 0.0801(4) 0.0618(15) Uani 0.4321(19) 1 d D U P A 2
C28B C 0.0432(4) 0.4811(3) 0.1261(3) 0.0559(11) Uani 0.4321(19) 1 d D U P A 2
C29B C 0.0633(8) 0.4735(5) 0.1898(4) 0.0571(15) Uani 0.4321(19) 1 d D U P A 2
C30B C 0.0315(4) 0.4132(3) 0.2426(3) 0.0546(11) Uani 0.4321(19) 1 d D U P A 2
C31B C 0.0855(4) 0.3936(3) 0.2963(3) 0.0532(11) Uani 0.4321(19) 1 d D U P A 2
C32B C 0.0974(5) 0.3317(4) 0.3366(2) 0.0545(11) Uani 0.4321(19) 1 d D U P A 2
C33B C 0.1976(6) 0.3176(5) 0.3598(4) 0.0666(14) Uani 0.4321(19) 1 d D U P A 2
C34B C 0.2433(8) 0.2548(5) 0.3683(5) 0.0596(15) Uani 0.4321(19) 1 d D U P A 2
C35B C 0.3467(5) 0.2389(4) 0.3534(3) 0.0638(13) Uani 0.4321(19) 1 d D U P A 2
C36B C 0.3662(6) 0.1825(4) 0.3246(3) 0.0576(13) Uani 0.4321(19) 1 d D U P A 2
C37B C 0.4374(5) 0.1853(3) 0.2725(4) 0.0588(12) Uani 0.4321(19) 1 d D U P A 2
C38B C 0.4179(5) 0.1634(3) 0.2185(3) 0.0537(13) Uani 0.4321(19) 1 d D U P A 2
C39B C 0.4642(4) 0.2107(3) 0.1584(3) 0.0575(11) Uani 0.4321(19) 1 d D U P A 2
C40B C 0.4171(5) 0.2223(3) 0.1012(3) 0.0517(11) Uani 0.4321(19) 1 d D U P A 2
C41B C 0.4324(8) 0.2835(4) 0.0554(4) 0.0606(16) Uani 0.4321(19) 1 d D U P A 2
C42B C 0.3715(5) 0.3205(3) 0.0070(3) 0.0640(13) Uani 0.4321(19) 1 d D U P A 2
C43B C 0.2744(5) 0.2931(3) 0.0072(2) 0.0570(10) Uani 0.4321(19) 1 d D U P A 2
C44B C 0.1890(5) 0.3366(3) -0.0055(2) 0.0570(10) Uani 0.4321(19) 1 d D U P A 2
C45B C 0.1920(6) 0.4077(4) -0.0186(3) 0.0589(12) Uani 0.4321(19) 1 d D U P A 2
C46B C 0.1162(6) 0.4478(3) 0.0098(3) 0.0598(13) Uani 0.4321(19) 1 d D U P A 2
C47B C 0.0366(5) 0.4141(3) 0.0496(3) 0.0503(11) Uani 0.4321(19) 1 d D U P A 2
C48B C 0.0001(4) 0.4329(3) 0.1082(3) 0.0550(10) Uani 0.4321(19) 1 d D U P A 2
C49B C -0.0245(6) 0.3687(4) 0.1576(3) 0.0479(13) Uani 0.4321(19) 1 d D U P A 2
C50B C -0.0142(4) 0.3635(3) 0.2252(4) 0.0567(13) Uani 0.4321(19) 1 d D U P A 2
C51B C -0.0024(4) 0.2944(4) 0.2677(3) 0.0561(12) Uani 0.4321(19) 1 d D U P A 2
C52B C 0.0530(5) 0.2781(4) 0.3242(3) 0.0577(14) Uani 0.4321(19) 1 d D U P A 2
C53B C 0.1019(5) 0.2086(4) 0.3303(3) 0.0635(14) Uani 0.4321(19) 1 d D U P A 2
C54B C 0.1946(7) 0.1974(5) 0.3539(5) 0.0674(18) Uani 0.4321(19) 1 d D U P A 2
C55B C 0.2672(6) 0.1560(5) 0.3257(4) 0.0697(17) Uani 0.4321(19) 1 d D U P A 2
C56B C 0.2525(9) 0.1306(7) 0.2771(5) 0.0607(17) Uani 0.4321(19) 1 d D U P A 2
C57B C 0.3294(5) 0.1356(3) 0.2192(3) 0.0518(13) Uani 0.4321(19) 1 d D U P A 2
C58B C 0.2787(6) 0.1535(3) 0.1605(3) 0.0562(13) Uani 0.4321(19) 1 d D U P A 2
C59B C 0.3220(7) 0.1919(6) 0.1018(5) 0.0585(15) Uani 0.4321(19) 1 d D U P A 2
C60B C 0.2520(7) 0.2308(4) 0.0577(5) 0.0566(14) Uani 0.4321(19) 1 d D U P A 2
C61B C 0.1474(6) 0.2370(3) 0.0747(4) 0.0590(13) Uani 0.4321(19) 1 d D U P A 2
C62B C 0.1047(5) 0.3035(3) 0.0379(3) 0.0561(11) Uani 0.4321(19) 1 d D U P A 2
C63B C 0.0334(5) 0.3410(3) 0.0632(3) 0.0517(11) Uani 0.4321(19) 1 d D U P A 2
C64B C -0.0063(7) 0.3142(4) 0.1292(4) 0.0506(13) Uani 0.4321(19) 1 d D U P A 2
C65B C 0.0233(7) 0.2478(4) 0.1673(4) 0.0593(14) Uani 0.4321(19) 1 d D U P A 2
C66B C 0.0110(5) 0.2423(4) 0.2377(4) 0.0562(14) Uani 0.4321(19) 1 d D U P A 2
C67B C 0.0745(4) 0.1859(2) 0.2736(2) 0.0521(10) Uani 0.4321(19) 1 d D U P A 2
C68B C 0.1522(5) 0.1485(3) 0.2447(3) 0.0642(12) Uani 0.4321(19) 1 d D U P A 2
C69B C 0.1709(6) 0.1590(3) 0.1799(3) 0.0570(13) Uani 0.4321(19) 1 d D U P A 2
C70B C 0.1026(6) 0.2090(3) 0.1373(3) 0.0570(12) Uani 0.4321(19) 1 d D U P A 2
C71 C -0.09941(8) 0.45317(5) 0.38943(5) 0.01372(18) Uani 1 1 d . . . . .
C72 C -0.07573(8) 0.39074(5) 0.43585(5) 0.01350(17) Uani 1 1 d . . . . .
C73 C 0.01247(8) 0.38255(5) 0.46907(5) 0.01380(18) Uani 1 1 d . . . . .
C74 C 0.07737(8) 0.43613(5) 0.45547(5) 0.01377(18) Uani 1 1 d . . . . .
C75 C 0.05372(8) 0.49851(5) 0.40900(5) 0.01325(17) Uani 1 1 d . . . . .
C76 C -0.03495(8) 0.50705(5) 0.37639(5) 0.01349(18) Uani 1 1 d . . . . .
C77 C -0.19398(8) 0.46137(6) 0.35668(6) 0.01671(19) Uani 1 1 d . . . . .
H77 H -0.2541 0.4478 0.3832 0.020 Uiso 1 1 calc R U . . .
C78 C -0.20249(9) 0.48602(6) 0.29339(6) 0.0202(2) Uani 1 1 d . . . . .
H78 H -0.1429 0.5015 0.2672 0.024 Uiso 1 1 calc R U . . .
C79 C -0.29756(10) 0.49184(7) 0.25897(7) 0.0275(3) Uani 1 1 d . . . . .
C80 C -0.31830(17) 0.56625(11) 0.22002(15) 0.0720(9) Uani 1 1 d . . . . .
H80A H -0.3297 0.5958 0.2493 0.108 Uiso 1 1 calc R U . . .
H80B H -0.3786 0.5703 0.1967 0.108 Uiso 1 1 calc R U . . .
H80C H -0.2598 0.5803 0.1891 0.108 Uiso 1 1 calc R U . . .
C81 C -0.27888(13) 0.44527(13) 0.21365(10) 0.0485(5) Uani 1 1 d . . . . .
H81A H -0.2669 0.3976 0.2390 0.073 Uiso 1 1 calc R U . . .
H81B H -0.2194 0.4587 0.1834 0.073 Uiso 1 1 calc R U . . .
H81C H -0.3384 0.4497 0.1894 0.073 Uiso 1 1 calc R U . . .
C82 C -0.39062(10) 0.47132(9) 0.30546(9) 0.0346(3) Uani 1 1 d . . . . .
H82A H -0.4007 0.4996 0.3360 0.052 Uiso 1 1 calc R U . . .
H82B H -0.3806 0.4229 0.3293 0.052 Uiso 1 1 calc R U . . .
H82C H -0.4505 0.4783 0.2811 0.052 Uiso 1 1 calc R U . . .
C83 C -0.14435(8) 0.33444(6) 0.45207(5) 0.01550(18) Uani 1 1 d . . . . .
H83 H -0.1606 0.3135 0.4966 0.019 Uiso 1 1 calc R U . . .
C84 C -0.18551(8) 0.31038(6) 0.41004(5) 0.01590(19) Uani 1 1 d . . . . .
H84 H -0.1717 0.3327 0.3655 0.019 Uiso 1 1 calc R U . . .
C85 C -0.25205(9) 0.25107(6) 0.42644(6) 0.0187(2) Uani 1 1 d . . . . .
C86 C -0.34112(11) 0.26957(7) 0.38383(7) 0.0292(3) Uani 1 1 d . . . . .
H86A H -0.3841 0.3080 0.3940 0.044 Uiso 1 1 calc R U . . .
H86B H -0.3811 0.2299 0.3920 0.044 Uiso 1 1 calc R U . . .
H86C H -0.3150 0.2827 0.3383 0.044 Uiso 1 1 calc R U . . .
C87 C -0.18771(12) 0.18930(7) 0.41173(8) 0.0307(3) Uani 1 1 d . . . . .
H87A H -0.1301 0.1774 0.4384 0.046 Uiso 1 1 calc R U . . .
H87B H -0.1626 0.2009 0.3660 0.046 Uiso 1 1 calc R U . . .
H87C H -0.2293 0.1502 0.4214 0.046 Uiso 1 1 calc R U . . .
C88 C -0.29408(12) 0.23166(8) 0.49726(7) 0.0296(3) Uani 1 1 d . . . . .
H88A H -0.3321 0.2717 0.5076 0.044 Uiso 1 1 calc R U . . .
H88B H -0.2379 0.2162 0.5249 0.044 Uiso 1 1 calc R U . . .
H88C H -0.3392 0.1947 0.5047 0.044 Uiso 1 1 calc R U . . .
C89 C 0.03718(8) 0.31886(6) 0.52014(5) 0.01615(19) Uani 1 1 d . . . . .
H89 H 0.0555 0.3243 0.5595 0.019 Uiso 1 1 calc R U . . .
C90 C 0.03616(9) 0.25476(6) 0.51607(5) 0.0178(2) Uani 1 1 d . . . . .
H90 H 0.0154 0.2495 0.4772 0.021 Uiso 1 1 calc R U . . .
C91 C 0.06471(10) 0.18954(6) 0.56693(6) 0.0205(2) Uani 1 1 d . . . . .
C92 C -0.02345(12) 0.14320(7) 0.58133(7) 0.0287(3) Uani 1 1 d . . . . .
H92A H -0.0842 0.1667 0.5979 0.043 Uiso 1 1 calc R U . . .
H92B H -0.0054 0.1004 0.6137 0.043 Uiso 1 1 calc R U . . .
H92C H -0.0370 0.1329 0.5416 0.043 Uiso 1 1 calc R U . . .
C93 C 0.15898(12) 0.15326(7) 0.53907(7) 0.0289(3) Uani 1 1 d . . . . .
H93A H 0.2149 0.1832 0.5287 0.043 Uiso 1 1 calc R U . . .
H93B H 0.1434 0.1429 0.4998 0.043 Uiso 1 1 calc R U . . .
H93C H 0.1787 0.1105 0.5710 0.043 Uiso 1 1 calc R U . . .
C94 C 0.08835(12) 0.20301(7) 0.62941(6) 0.0273(3) Uani 1 1 d . . . . .
H94A H 0.0293 0.2275 0.6466 0.041 Uiso 1 1 calc R U . . .
H94B H 0.1466 0.2309 0.6208 0.041 Uiso 1 1 calc R U . . .
H94C H 0.1043 0.1593 0.6611 0.041 Uiso 1 1 calc R U . . .
C95 C 0.16977(8) 0.42889(6) 0.49048(5) 0.01560(18) Uani 1 1 d . . . . .
H95 H 0.1787 0.4642 0.5098 0.019 Uiso 1 1 calc R U . . .
C96 C 0.24105(9) 0.37677(6) 0.49697(6) 0.0189(2) Uani 1 1 d . . . . .
H96 H 0.2282 0.3399 0.4808 0.023 Uiso 1 1 calc R U . . .
C97 C 0.34044(9) 0.36977(7) 0.52734(6) 0.0216(2) Uani 1 1 d . . . . .
C98 C 0.35342(14) 0.29860(9) 0.57499(10) 0.0437(4) Uani 1 1 d . . . . .
H98A H 0.2999 0.2944 0.6105 0.066 Uiso 1 1 calc R U . . .
H98B H 0.4198 0.2925 0.5922 0.066 Uiso 1 1 calc R U . . .
H98C H 0.3488 0.2634 0.5527 0.066 Uiso 1 1 calc R U . . .
C99 C 0.34628(10) 0.42397(8) 0.56303(7) 0.0253(2) Uani 1 1 d . . . . .
H99A H 0.2911 0.4200 0.5975 0.038 Uiso 1 1 calc R U . . .
H99B H 0.3399 0.4697 0.5327 0.038 Uiso 1 1 calc R U . . .
H99C H 0.4116 0.4171 0.5818 0.038 Uiso 1 1 calc R U . . .
C100 C 0.42624(10) 0.37710(10) 0.47259(8) 0.0355(3) Uani 1 1 d . . . . .
H10A H 0.4231 0.3422 0.4497 0.053 Uiso 1 1 calc R U . . .
H10B H 0.4919 0.3710 0.4908 0.053 Uiso 1 1 calc R U . . .
H10C H 0.4184 0.4228 0.4424 0.053 Uiso 1 1 calc R U . . .
C101 C 0.11871(8) 0.55663(5) 0.39450(5) 0.01482(18) Uani 1 1 d . . . . .
H101 H 0.0854 0.6008 0.3922 0.018 Uiso 1 1 calc R U . . .
C102 C 0.21981(8) 0.55258(6) 0.38433(5) 0.01576(19) Uani 1 1 d . . . . .
H102 H 0.2526 0.5082 0.3875 0.019 Uiso 1 1 calc R U . . .
C103 C 0.28770(8) 0.61119(6) 0.36828(6) 0.0175(2) Uani 1 1 d . . . . .
C104 C 0.35183(10) 0.60264(7) 0.42516(7) 0.0261(2) Uani 1 1 d . . . . .
H10F H 0.3071 0.6054 0.4637 0.039 Uiso 1 1 calc R U . . .
H10G H 0.3984 0.6391 0.4145 0.039 Uiso 1 1 calc R U . . .
H10H H 0.3909 0.5580 0.4336 0.039 Uiso 1 1 calc R U . . .
C105 C 0.35866(10) 0.60623(7) 0.30851(7) 0.0278(3) Uani 1 1 d . . . . .
H10I H 0.3187 0.6141 0.2713 0.042 Uiso 1 1 calc R U . . .
H10J H 0.3946 0.5605 0.3166 0.042 Uiso 1 1 calc R U . . .
H10K H 0.4079 0.6409 0.2995 0.042 Uiso 1 1 calc R U . . .
C106 C 0.22851(9) 0.68144(6) 0.35468(6) 0.0213(2) Uani 1 1 d . . . . .
H10L H 0.1831 0.6846 0.3928 0.032 Uiso 1 1 calc R U . . .
H10M H 0.1885 0.6875 0.3178 0.032 Uiso 1 1 calc R U . . .
H10N H 0.2760 0.7173 0.3447 0.032 Uiso 1 1 calc R U . . .
C107 C -0.06458(8) 0.57291(5) 0.32932(6) 0.01596(19) Uani 1 1 d . . . . .
H107 H -0.1314 0.5928 0.3359 0.019 Uiso 1 1 calc R U . . .
C108 C -0.00635(8) 0.60686(6) 0.27872(6) 0.01663(19) Uani 1 1 d . . . . .
H108 H 0.0623 0.5892 0.2744 0.020 Uiso 1 1 calc R U . . .
C109 C -0.03882(9) 0.67081(6) 0.22750(6) 0.0180(2) Uani 1 1 d . . . . .
C110 C 0.04104(10) 0.72294(7) 0.21688(7) 0.0246(2) Uani 1 1 d . . . . .
H11A H 0.0411 0.7381 0.2560 0.037 Uiso 1 1 calc R U . . .
H11B H 0.0248 0.7625 0.1806 0.037 Uiso 1 1 calc R U . . .
H11C H 0.1082 0.7014 0.2072 0.037 Uiso 1 1 calc R U . . .
C111 C -0.04144(11) 0.65097(7) 0.16406(6) 0.0240(2) Uani 1 1 d . . . . .
H11D H -0.0904 0.6165 0.1703 0.036 Uiso 1 1 calc R U . . .
H11E H 0.0261 0.6321 0.1515 0.036 Uiso 1 1 calc R U . . .
H11F H -0.0617 0.6917 0.1300 0.036 Uiso 1 1 calc R U . . .
C112 C -0.14291(10) 0.70323(6) 0.24562(7) 0.0236(2) Uani 1 1 d . . . . .
H11G H -0.1421 0.7140 0.2870 0.035 Uiso 1 1 calc R U . . .
H11H H -0.1945 0.6710 0.2495 0.035 Uiso 1 1 calc R U . . .
H11I H -0.1589 0.7454 0.2120 0.035 Uiso 1 1 calc R U . . .
C113 C 0.43189(7) 0.06471(5) 0.03891(5) 0.01242(17) Uani 1 1 d . . . . .
C114 C 0.41012(8) 0.01982(5) 0.10067(5) 0.01246(17) Uani 1 1 d . . . . .
C115 C 0.47785(8) 0.01006(5) 0.14895(5) 0.01287(17) Uani 1 1 d . . . . .
C116 C 0.56546(8) 0.04683(5) 0.13620(5) 0.01240(17) Uani 1 1 d . . . . .
C117 C 0.58730(7) 0.09168(5) 0.07429(5) 0.01249(17) Uani 1 1 d . . . . .
C118 C 0.52073(7) 0.10029(5) 0.02550(5) 0.01213(17) Uani 1 1 d . . . . .
C119 C 0.36385(8) 0.07393(5) -0.01327(5) 0.01420(18) Uani 1 1 d . . . . .
H119 H 0.3937 0.0698 -0.0541 0.017 Uiso 1 1 calc R U . . .
C120 C 0.26339(8) 0.08772(5) -0.00671(5) 0.01462(18) Uani 1 1 d . . . . .
H120 H 0.2350 0.0903 0.0349 0.018 Uiso 1 1 calc R U . . .
C121 C 0.18972(8) 0.09975(6) -0.05784(6) 0.01662(19) Uani 1 1 d . . . . .
C122 C 0.24116(11) 0.09535(9) -0.12314(7) 0.0297(3) Uani 1 1 d . . . . .
H12B H 0.2894 0.1307 -0.1388 0.044 Uiso 1 1 calc R U . . .
H12C H 0.1899 0.1025 -0.1540 0.044 Uiso 1 1 calc R U . . .
H12D H 0.2773 0.0500 -0.1187 0.044 Uiso 1 1 calc R U . . .
C123 C 0.13516(10) 0.17093(7) -0.06440(7) 0.0243(2) Uani 1 1 d . . . . .
H12E H 0.1841 0.2057 -0.0808 0.036 Uiso 1 1 calc R U . . .
H12F H 0.1038 0.1742 -0.0221 0.036 Uiso 1 1 calc R U . . .
H12G H 0.0826 0.1785 -0.0945 0.036 Uiso 1 1 calc R U . . .
C124 C 0.11076(12) 0.04633(8) -0.03459(8) 0.0340(3) Uani 1 1 d . . . . .
H12H H 0.1443 0.0004 -0.0314 0.051 Uiso 1 1 calc R U . . .
H12I H 0.0589 0.0560 -0.0654 0.051 Uiso 1 1 calc R U . . .
H12J H 0.0787 0.0485 0.0079 0.051 Uiso 1 1 calc R U . . .
C125 C 0.31675(8) -0.01762(5) 0.11299(5) 0.01439(18) Uani 1 1 d . . . . .
H125 H 0.3030 -0.0383 0.0809 0.017 Uiso 1 1 calc R U . . .
C126 C 0.25033(8) -0.02487(6) 0.16511(6) 0.0176(2) Uani 1 1 d . . . . .
H126 H 0.2665 -0.0064 0.1982 0.021 Uiso 1 1 calc R U . . .
C127 C 0.15199(9) -0.05947(6) 0.17681(6) 0.0216(2) Uani 1 1 d . . . . .
C128 C 0.13945(9) -0.09599(6) 0.12592(7) 0.0221(2) Uani 1 1 d . . . . .
H12M H 0.1402 -0.0628 0.0833 0.033 Uiso 1 1 calc R U . . .
H12N H 0.0748 -0.1173 0.1358 0.033 Uiso 1 1 calc R U . . .
H12O H 0.1953 -0.1314 0.1259 0.033 Uiso 1 1 calc R U . . .
C129 C 0.06407(11) -0.00402(9) 0.17642(10) 0.0389(4) Uani 1 1 d . . . . .
H12P H 0.0663 0.0299 0.1342 0.058 Uiso 1 1 calc R U . . .
H12Q H 0.0704 0.0186 0.2101 0.058 Uiso 1 1 calc R U . . .
H12R H -0.0006 -0.0252 0.1847 0.058 Uiso 1 1 calc R U . . .
C130 C 0.14896(12) -0.11230(9) 0.24352(7) 0.0345(3) Uani 1 1 d . . . . .
H13A H 0.2018 -0.1495 0.2429 0.052 Uiso 1 1 calc R U . . .
H13B H 0.0824 -0.1310 0.2537 0.052 Uiso 1 1 calc R U . . .
H13C H 0.1608 -0.0900 0.2764 0.052 Uiso 1 1 calc R U . . .
C131 C 0.45689(8) -0.04167(6) 0.21152(5) 0.01525(18) Uani 1 1 d . . . . .
H131 H 0.4389 -0.0848 0.2093 0.018 Uiso 1 1 calc R U . . .
C132 C 0.46060(9) -0.03400(6) 0.27051(5) 0.01705(19) Uani 1 1 d . . . . .
H132 H 0.4822 0.0081 0.2729 0.020 Uiso 1 1 calc R U . . .
C133 C 0.43376(10) -0.08585(6) 0.33414(5) 0.0195(2) Uani 1 1 d . . . . .
C134 C 0.33876(11) -0.05490(7) 0.36680(6) 0.0271(3) Uani 1 1 d . . . . .
H13F H 0.2822 -0.0481 0.3397 0.041 Uiso 1 1 calc R U . . .
H13G H 0.3528 -0.0107 0.3724 0.041 Uiso 1 1 calc R U . . .
H13H H 0.3208 -0.0862 0.4091 0.041 Uiso 1 1 calc R U . . .
C135 C 0.41238(11) -0.15492(6) 0.32579(6) 0.0255(2) Uani 1 1 d . . . . .
H13I H 0.4724 -0.1740 0.3041 0.038 Uiso 1 1 calc R U . . .
H13J H 0.3548 -0.1486 0.2996 0.038 Uiso 1 1 calc R U . . .
H13K H 0.3963 -0.1865 0.3683 0.038 Uiso 1 1 calc R U . . .
C136 C 0.52194(11) -0.09662(7) 0.37688(6) 0.0274(3) Uani 1 1 d . . . . .
H13L H 0.5826 -0.1160 0.3561 0.041 Uiso 1 1 calc R U . . .
H13M H 0.5039 -0.1282 0.4190 0.041 Uiso 1 1 calc R U . . .
H13N H 0.5356 -0.0525 0.3828 0.041 Uiso 1 1 calc R U . . .
C137 C 0.63531(8) 0.03495(6) 0.18767(5) 0.01452(18) Uani 1 1 d . . . . .
H137 H 0.6512 -0.0114 0.2107 0.017 Uiso 1 1 calc R U . . .
C138 C 0.67816(8) 0.08278(6) 0.20499(5) 0.01588(19) Uani 1 1 d . . . . .
H138 H 0.6651 0.1290 0.1807 0.019 Uiso 1 1 calc R U . . .
C139 C 0.74545(9) 0.07033(7) 0.25962(6) 0.0197(2) Uani 1 1 d . . . . .
C140 C 0.68415(12) 0.09606(10) 0.31382(7) 0.0365(3) Uani 1 1 d . . . . .
H14A H 0.6239 0.0703 0.3288 0.055 Uiso 1 1 calc R U . . .
H14B H 0.6633 0.1449 0.2975 0.055 Uiso 1 1 calc R U . . .
H14C H 0.7262 0.0894 0.3498 0.055 Uiso 1 1 calc R U . . .
C141 C 0.78086(11) -0.00527(8) 0.28617(7) 0.0299(3) Uani 1 1 d . . . . .
H14D H 0.8160 -0.0228 0.2511 0.045 Uiso 1 1 calc R U . . .
H14E H 0.7220 -0.0315 0.3049 0.045 Uiso 1 1 calc R U . . .
H14F H 0.8272 -0.0100 0.3196 0.045 Uiso 1 1 calc R U . . .
C142 C 0.83842(11) 0.11173(8) 0.23622(8) 0.0317(3) Uani 1 1 d . . . . .
H14G H 0.8785 0.0954 0.2018 0.048 Uiso 1 1 calc R U . . .
H14H H 0.8800 0.1059 0.2723 0.048 Uiso 1 1 calc R U . . .
H14I H 0.8163 0.1603 0.2196 0.048 Uiso 1 1 calc R U . . .
C143 C 0.68246(8) 0.12731(6) 0.06115(5) 0.01468(18) Uani 1 1 d . . . . .
H143 H 0.7427 0.1002 0.0748 0.018 Uiso 1 1 calc R U . . .
C144 C 0.69134(8) 0.19365(6) 0.03208(5) 0.01650(19) Uani 1 1 d . . . . .
H144 H 0.6316 0.2200 0.0165 0.020 Uiso 1 1 calc R U . . .
C145 C 0.78660(9) 0.23129(6) 0.02134(6) 0.0195(2) Uani 1 1 d . . . . .
C146 C 0.76994(11) 0.28464(8) 0.06013(8) 0.0315(3) Uani 1 1 d . . . . .
H14L H 0.7613 0.2613 0.1063 0.047 Uiso 1 1 calc R U . . .
H14M H 0.7091 0.3148 0.0474 0.047 Uiso 1 1 calc R U . . .
H14N H 0.8289 0.3119 0.0515 0.047 Uiso 1 1 calc R U . . .
C147 C 0.88043(9) 0.18357(8) 0.04196(8) 0.0296(3) Uani 1 1 d . . . . .
H14O H 0.8907 0.1491 0.0176 0.044 Uiso 1 1 calc R U . . .
H14P H 0.8710 0.1607 0.0882 0.044 Uiso 1 1 calc R U . . .
H14Q H 0.9399 0.2103 0.0334 0.044 Uiso 1 1 calc R U . . .
C148 C 0.80424(12) 0.26877(9) -0.05055(7) 0.0337(3) Uani 1 1 d . . . . .
H14R H 0.8161 0.2352 -0.0759 0.051 Uiso 1 1 calc R U . . .
H14S H 0.8635 0.2955 -0.0574 0.051 Uiso 1 1 calc R U . . .
H14T H 0.7443 0.2996 -0.0643 0.051 Uiso 1 1 calc R U . . .
C149 C 0.54803(8) 0.14535(6) -0.03974(5) 0.01439(18) Uani 1 1 d . . . . .
H149 H 0.6155 0.1389 -0.0578 0.017 Uiso 1 1 calc R U . . .
C150 C 0.48703(8) 0.19399(6) -0.07549(5) 0.01639(19) Uani 1 1 d . . . . .
H150 H 0.4185 0.1987 -0.0586 0.020 Uiso 1 1 calc R U . . .
C151 C 0.51689(9) 0.24248(6) -0.14062(6) 0.0188(2) Uani 1 1 d . . . . .
C152 C 0.62192(9) 0.22190(6) -0.16897(6) 0.0207(2) Uani 1 1 d . . . . .
H15B H 0.6243 0.1745 -0.1715 0.031 Uiso 1 1 calc R U . . .
H15C H 0.6732 0.2256 -0.1412 0.031 Uiso 1 1 calc R U . . .
H15D H 0.6356 0.2524 -0.2123 0.031 Uiso 1 1 calc R U . . .
C153 C 0.51669(11) 0.31472(6) -0.13158(6) 0.0256(2) Uani 1 1 d . . . . .
H15E H 0.5652 0.3141 -0.1005 0.038 Uiso 1 1 calc R U . . .
H15F H 0.4486 0.3292 -0.1154 0.038 Uiso 1 1 calc R U . . .
H15G H 0.5361 0.3469 -0.1731 0.038 Uiso 1 1 calc R U . . .
C154 C 0.43770(11) 0.24304(8) -0.18725(6) 0.0274(3) Uani 1 1 d . . . . .
H15H H 0.4396 0.1976 -0.1946 0.041 Uiso 1 1 calc R U . . .
H15I H 0.4529 0.2770 -0.2284 0.041 Uiso 1 1 calc R U . . .
H15J H 0.3700 0.2549 -0.1685 0.041 Uiso 1 1 calc R U . . .
C155 C 0.49331(18) -0.06623(11) 0.53819(8) 0.0486(5) Uani 1 1 d . . . . .
H155 H 0.4886 -0.1118 0.5646 0.058 Uiso 1 1 calc R U . . .
C156 C 0.58702(16) -0.04024(12) 0.51894(9) 0.0483(4) Uani 1 1 d . . . . .
H156 H 0.6472 -0.0679 0.5318 0.058 Uiso 1 1 calc R U . . .
C157 C 0.59229(16) 0.02602(13) 0.48101(9) 0.0503(5) Uani 1 1 d . . . . .
H157 H 0.6566 0.0441 0.4680 0.060 Uiso 1 1 calc R U . . .
C158 C -0.0069(3) 0.03317(10) 0.43635(13) 0.0676(7) Uani 1 1 d . . . . .
H158 H -0.0118 0.0564 0.3920 0.081 Uiso 1 1 calc R U . . .
C159 C 0.0860(2) 0.01864(11) 0.46090(16) 0.0667(7) Uani 1 1 d . . . . .
H159 H 0.1458 0.0315 0.4338 0.080 Uiso 1 1 calc R U . . .
C160 C 0.09148(18) -0.01437(10) 0.52451(17) 0.0672(8) Uani 1 1 d . . . . .
H160 H 0.1557 -0.0244 0.5417 0.081 Uiso 1 1 calc R U . . .

loop_
_atom_site_aniso_label
_atom_site_aniso_U_11
_atom_site_aniso_U_22
_atom_site_aniso_U_33
_atom_site_aniso_U_23
_atom_site_aniso_U_13
_atom_site_aniso_U_12
C1A 0.0381(14) 0.0520(16) 0.0629(18) -0.0232(14) 0.0308(13) 0.0021(13)
C2A 0.0463(17) 0.0506(17) 0.061(2) -0.0361(15) 0.0185(16) 0.0096(15)
C3A 0.0513(19) 0.040(2) 0.072(3) -0.0175(19) 0.017(2) 0.0172(17)
C4A 0.0272(12) 0.0599(18) 0.0617(19) -0.0063(16) 0.0055(13) 0.0237(13)
C5A 0.0114(14) 0.081(2) 0.065(2) 0.006(2) 0.0072(17) 0.0089(15)
C6A 0.0177(12) 0.063(2) 0.063(2) -0.0158(18) 0.0139(13) -0.0019(16)
C7A 0.0169(11) 0.055(2) 0.0594(18) -0.0163(16) 0.0151(12) -0.0095(14)
C8A 0.0359(14) 0.0504(18) 0.0470(16) -0.0053(15) 0.0220(12) -0.0110(14)
C9A 0.0471(18) 0.0509(19) 0.0297(14) -0.0126(15) 0.0237(13) -0.0060(16)
C10A 0.063(2) 0.0583(19) 0.0219(13) -0.0124(13) 0.0205(15) -0.0166(16)
C11A 0.070(2) 0.0581(19) 0.0266(13) -0.0285(13) 0.0178(15) -0.0197(17)
C12A 0.063(2) 0.053(2) 0.061(2) -0.0425(17) 0.0262(19) -0.0087(18)
C13A 0.073(2) 0.0492(18) 0.061(2) -0.0450(17) 0.0144(19) -0.0172(18)
C14A 0.075(2) 0.0251(12) 0.078(2) -0.0250(14) 0.0103(18) -0.0060(14)
C15A 0.068(2) 0.0325(15) 0.078(2) -0.0144(16) 0.0062(19) 0.0215(16)
C16A 0.0557(19) 0.0303(17) 0.068(2) 0.011(2) 0.008(2) 0.0226(15)
C17A 0.0349(14) 0.0526(18) 0.0569(19) 0.0133(16) -0.0012(14) 0.0250(14)
C18A 0.0423(18) 0.076(2) 0.0488(19) 0.0148(19) -0.0240(16) 0.0087(17)
C19A 0.0499(18) 0.084(3) 0.066(2) -0.003(2) -0.0417(16) -0.014(2)
C20A 0.0264(15) 0.087(3) 0.077(2) -0.008(2) -0.0263(15) -0.014(2)
C21A 0.0355(16) 0.082(3) 0.070(2) -0.023(2) -0.0182(19) -0.0327(19)
C22A 0.0259(13) 0.063(2) 0.076(2) -0.0227(18) 0.0049(15) -0.0243(14)
C23A 0.0383(14) 0.0385(14) 0.083(2) -0.0224(14) 0.0071(14) -0.0284(12)
C24A 0.0548(18) 0.0311(14) 0.078(2) -0.0005(16) 0.0187(17) -0.0204(13)
C25A 0.0448(17) 0.0340(15) 0.0504(17) 0.0120(15) 0.0201(14) -0.0113(13)
C26A 0.064(2) 0.0447(19) 0.0379(18) 0.0231(16) 0.0079(19) 0.0059(18)
C27A 0.060(2) 0.067(2) 0.0199(18) 0.0088(19) -0.0006(15) -0.0101(19)
C28A 0.073(2) 0.074(2) 0.0280(14) -0.0052(16) -0.0277(14) -0.006(2)
C29A 0.067(2) 0.080(2) 0.0263(14) -0.0247(14) -0.0089(14) -0.0205(19)
C30A 0.0600(18) 0.080(2) 0.0376(17) -0.0254(16) -0.0139(15) -0.0351(19)
C31A 0.070(2) 0.052(2) 0.060(2) -0.0356(17) -0.0085(17) -0.0261(17)
C32A 0.063(2) 0.0537(17) 0.065(2) -0.0307(17) 0.0050(17) -0.0305(16)
C33A 0.080(2) 0.0210(12) 0.070(2) -0.0192(13) 0.0066(18) -0.0083(13)
C34A 0.071(2) 0.0209(14) 0.065(2) 0.0023(15) 0.0185(18) -0.0104(13)
C35A 0.0599(18) 0.0317(14) 0.0656(19) 0.0227(14) -0.0014(16) 0.0081(14)
C36A 0.056(2) 0.062(2) 0.0437(17) 0.0352(16) 0.0021(18) 0.0108(19)
C37A 0.064(2) 0.085(2) 0.0293(16) 0.0118(17) -0.0187(17) 0.020(2)
C38A 0.088(2) 0.089(3) 0.0238(16) -0.0078(19) -0.0201(16) -0.007(2)
C39A 0.072(2) 0.092(3) 0.0495(19) -0.023(2) -0.0347(17) -0.021(2)
C40A 0.078(2) 0.083(3) 0.053(2) -0.0404(19) -0.0155(17) -0.031(2)
C41A 0.061(2) 0.088(3) 0.070(2) -0.049(2) -0.008(2) -0.038(2)
C42A 0.061(2) 0.051(2) 0.082(2) -0.0380(19) 0.0019(19) -0.0321(18)
C43A 0.065(2) 0.0388(16) 0.093(2) -0.0490(17) 0.019(2) -0.0224(17)
C44A 0.076(2) 0.0204(14) 0.092(3) -0.0163(17) 0.015(2) -0.0040(17)
C45A 0.055(2) 0.0141(15) 0.089(3) 0.0030(18) 0.012(2) -0.0063(15)
C46A 0.048(2) 0.0377(17) 0.057(2) 0.0256(16) -0.0012(18) 0.0072(17)
C47A 0.0373(17) 0.0510(18) 0.049(2) 0.0187(17) -0.0066(15) 0.0164(15)
C48A 0.0387(14) 0.0667(19) 0.0353(14) 0.0089(13) -0.0258(11) 0.0014(13)
C49A 0.0272(16) 0.077(3) 0.059(2) 0.005(2) -0.0219(16) -0.007(2)
C50A 0.0352(16) 0.079(3) 0.054(2) -0.0015(18) -0.0270(15) -0.0269(18)
C51A 0.0248(14) 0.0590(18) 0.059(2) -0.0165(17) -0.0086(15) -0.0154(13)
C52A 0.0425(16) 0.0493(16) 0.065(2) -0.0207(16) 0.0028(15) -0.0279(14)
C53A 0.0413(16) 0.0397(15) 0.057(2) -0.0021(15) 0.0152(14) -0.0209(13)
C54A 0.060(2) 0.0311(15) 0.0561(18) 0.0078(13) 0.0172(17) -0.0127(16)
C55A 0.075(2) 0.0490(17) 0.0325(14) 0.0140(13) 0.0178(15) -0.0111(17)
C56A 0.071(2) 0.062(2) 0.0254(15) 0.0014(19) 0.0187(17) -0.006(2)
C57A 0.082(2) 0.073(2) 0.0161(11) -0.0152(12) 0.0010(13) -0.0083(18)
C58A 0.080(2) 0.073(2) 0.0397(16) -0.0416(15) 0.0203(16) -0.0155(19)
C59A 0.079(2) 0.067(2) 0.056(2) -0.0522(18) 0.0095(19) -0.0175(19)
C60A 0.081(2) 0.0480(19) 0.083(3) -0.0521(18) 0.029(2) -0.0172(19)
C61A 0.0524(18) 0.0357(15) 0.081(2) -0.0366(15) 0.0237(17) 0.0064(14)
C62A 0.057(2) 0.0220(13) 0.088(2) -0.0117(16) 0.0223(19) 0.0107(14)
C63A 0.0408(17) 0.046(2) 0.063(2) 0.0078(19) -0.0026(18) 0.0264(15)
C64A 0.0184(12) 0.069(2) 0.0560(19) 0.0159(18) 0.0018(14) 0.0155(13)
C65A 0.0178(12) 0.0547(19) 0.0623(19) -0.0001(16) 0.0086(14) 0.0123(12)
C66A 0.0116(12) 0.0458(17) 0.0580(17) -0.0086(15) 0.0030(11) -0.0044(13)
C67A 0.0302(13) 0.0506(16) 0.0562(17) -0.0038(14) 0.0181(13) -0.0065(12)
C68A 0.0473(16) 0.0564(18) 0.0403(15) -0.0106(15) 0.0282(13) -0.0053(15)
C69A 0.054(2) 0.055(2) 0.053(2) -0.0285(18) 0.0323(18) -0.0048(19)
C70A 0.0379(15) 0.0371(14) 0.073(2) -0.0207(15) 0.0299(14) 0.0063(12)
C1B 0.081(3) 0.052(2) 0.085(3) -0.018(2) -0.013(2) -0.041(2)
C2B 0.085(3) 0.056(2) 0.079(3) -0.039(2) -0.026(2) -0.030(2)
C3B 0.070(3) 0.075(3) 0.085(3) -0.036(2) -0.036(2) -0.025(2)
C4B 0.043(2) 0.083(3) 0.080(3) -0.017(2) -0.030(2) -0.030(2)
C5B 0.035(2) 0.090(3) 0.088(3) -0.008(3) -0.010(3) -0.036(2)
C6B 0.058(2) 0.078(3) 0.078(3) -0.005(3) -0.002(2) -0.052(2)
C7B 0.059(3) 0.062(3) 0.073(3) 0.008(2) 0.016(2) -0.036(2)
C8B 0.075(3) 0.036(2) 0.072(3) 0.011(2) 0.023(3) -0.024(2)
C9B 0.098(3) 0.0243(19) 0.077(3) -0.001(2) -0.007(3) -0.025(2)
C10B 0.086(3) 0.0121(12) 0.069(2) -0.0107(14) -0.012(2) 0.0008(15)
C11B 0.087(3) 0.0349(19) 0.072(2) -0.0374(18) -0.017(2) 0.021(2)
C12B 0.095(3) 0.047(2) 0.069(3) -0.047(2) -0.023(2) 0.008(2)
C13B 0.090(3) 0.066(3) 0.053(2) -0.049(2) -0.020(2) 0.016(3)
C14B 0.080(3) 0.079(3) 0.057(2) -0.050(2) -0.026(2) 0.012(3)
C15B 0.072(3) 0.085(3) 0.065(3) -0.034(2) -0.034(2) -0.015(2)
C16B 0.049(2) 0.081(3) 0.047(2) -0.0270(19) -0.0324(17) 0.0041(19)
C17B 0.0317(19) 0.081(3) 0.071(3) -0.025(2) -0.0292(18) 0.004(2)
C18B 0.0238(17) 0.066(2) 0.073(3) -0.026(2) -0.017(2) 0.0170(17)
C19B 0.0225(17) 0.070(3) 0.082(3) -0.026(2) -0.009(2) 0.0139(18)
C20B 0.0120(17) 0.075(3) 0.092(3) 0.002(3) 0.0048(19) 0.002(2)
C21B 0.0298(17) 0.071(3) 0.073(2) -0.011(2) 0.0264(18) 0.0040(18)
C22B 0.045(2) 0.073(3) 0.054(2) 0.007(2) 0.0304(18) 0.000(2)
C23B 0.066(3) 0.071(3) 0.033(2) 0.005(3) 0.0277(19) 0.009(3)
C24B 0.081(3) 0.060(2) 0.0256(16) 0.0130(17) 0.0105(18) -0.001(2)
C25B 0.082(3) 0.044(2) 0.046(2) 0.0238(18) 0.014(2) -0.003(2)
C26B 0.089(3) 0.0390(19) 0.048(2) 0.0130(18) -0.014(2) 0.012(2)
C27B 0.081(3) 0.0268(19) 0.063(3) 0.003(2) -0.008(3) 0.021(2)
C28B 0.054(2) 0.0400(19) 0.068(2) -0.014(2) -0.014(2) 0.0288(17)
C29B 0.063(3) 0.045(3) 0.062(3) -0.027(2) -0.009(2) 0.034(2)
C30B 0.0425(19) 0.067(2) 0.051(2) -0.0257(19) 0.0057(17) 0.0293(18)
C31B 0.055(2) 0.068(2) 0.0387(19) -0.0323(18) 0.0054(17) 0.024(2)
C32B 0.057(2) 0.074(3) 0.0294(17) -0.0222(19) 0.0084(17) 0.016(2)
C33B 0.082(3) 0.089(3) 0.034(2) -0.029(2) -0.009(2) 0.010(3)
C34B 0.074(3) 0.085(3) 0.017(2) -0.014(2) -0.011(2) 0.019(3)
C35B 0.068(2) 0.082(3) 0.038(2) -0.011(2) -0.0266(18) 0.016(2)
C36B 0.061(3) 0.058(2) 0.043(2) 0.002(2) -0.024(2) 0.026(2)
C37B 0.047(2) 0.059(2) 0.065(3) -0.012(2) -0.021(2) 0.0275(19)
C38B 0.056(2) 0.039(2) 0.065(3) -0.019(2) -0.021(2) 0.0313(19)
C39B 0.0403(18) 0.065(2) 0.069(2) -0.0340(19) -0.0064(17) 0.0341(17)
C40B 0.050(2) 0.054(2) 0.054(2) -0.0344(18) 0.0070(19) 0.024(2)
C41B 0.058(2) 0.070(3) 0.046(3) -0.021(2) 0.021(2) 0.020(2)
C42B 0.077(3) 0.072(3) 0.0362(19) -0.0194(19) 0.024(2) 0.008(2)
C43B 0.079(3) 0.070(2) 0.0329(17) -0.0328(17) -0.0030(18) -0.004(2)
C44B 0.092(3) 0.061(2) 0.0247(16) -0.0198(17) -0.0130(17) -0.004(2)
C45B 0.083(3) 0.062(2) 0.0231(19) -0.0019(19) -0.0108(19) 0.012(2)
C46B 0.077(3) 0.059(2) 0.034(2) 0.0029(18) -0.019(2) 0.014(2)
C47B 0.050(2) 0.057(2) 0.0418(19) -0.0081(19) -0.0272(18) 0.0137(19)
C48B 0.0412(18) 0.058(2) 0.060(2) -0.0107(19) -0.0172(17) 0.0209(17)
C49B 0.0196(17) 0.061(2) 0.060(3) -0.011(2) -0.007(2) -0.0022(16)
C50B 0.0226(17) 0.062(2) 0.071(3) -0.006(2) 0.0151(18) 0.010(2)
C51B 0.0224(16) 0.051(2) 0.077(3) 0.004(2) 0.0170(17) -0.0027(19)
C52B 0.048(2) 0.057(3) 0.051(2) 0.000(2) 0.0332(18) -0.004(2)
C53B 0.056(2) 0.052(3) 0.053(2) 0.020(2) 0.028(2) -0.004(2)
C54B 0.076(3) 0.064(3) 0.036(2) 0.016(2) 0.011(2) 0.013(3)
C55B 0.079(3) 0.049(2) 0.050(2) 0.027(2) 0.002(3) 0.023(3)
C56B 0.079(3) 0.025(3) 0.065(3) 0.012(2) -0.019(2) 0.002(2)
C57B 0.075(3) 0.020(2) 0.060(2) -0.0095(16) -0.027(2) 0.022(2)
C58B 0.089(3) 0.0250(18) 0.065(2) -0.0272(17) -0.028(2) 0.014(2)
C59B 0.076(3) 0.049(3) 0.059(3) -0.037(2) -0.009(2) 0.021(2)
C60B 0.081(3) 0.051(3) 0.054(2) -0.041(2) -0.017(2) 0.008(2)
C61B 0.084(3) 0.053(2) 0.059(3) -0.035(2) -0.021(2) -0.018(2)
C62B 0.072(3) 0.056(2) 0.052(2) -0.023(2) -0.035(2) -0.006(2)
C63B 0.054(2) 0.060(2) 0.049(2) -0.0157(19) -0.0302(18) -0.008(2)
C64B 0.035(2) 0.063(3) 0.058(2) -0.014(2) -0.0167(18) -0.013(2)
C65B 0.043(2) 0.061(2) 0.072(3) 0.005(2) -0.023(2) -0.0378(19)
C66B 0.036(2) 0.055(3) 0.070(3) 0.003(2) -0.002(2) -0.025(2)
C67B 0.051(2) 0.0323(16) 0.061(2) 0.0086(16) 0.0134(17) -0.0260(15)
C68B 0.084(3) 0.0291(18) 0.074(3) 0.004(2) -0.006(2) -0.0273(19)
C69B 0.078(3) 0.0272(18) 0.076(3) -0.0194(18) -0.020(2) -0.019(2)
C70B 0.071(2) 0.039(2) 0.074(3) -0.0184(19) -0.029(2) -0.0279(19)
C71 0.0101(4) 0.0133(4) 0.0182(5) -0.0055(4) 0.0004(3) -0.0016(3)
C72 0.0123(4) 0.0137(4) 0.0155(4) -0.0057(3) 0.0012(3) -0.0032(3)
C73 0.0136(4) 0.0136(4) 0.0147(4) -0.0050(3) 0.0007(3) -0.0022(3)
C74 0.0125(4) 0.0146(4) 0.0154(4) -0.0061(4) 0.0002(3) -0.0021(3)
C75 0.0111(4) 0.0129(4) 0.0166(4) -0.0056(3) 0.0008(3) -0.0022(3)
C76 0.0111(4) 0.0123(4) 0.0174(4) -0.0049(3) 0.0006(3) -0.0019(3)
C77 0.0105(4) 0.0139(4) 0.0261(5) -0.0059(4) -0.0022(4) -0.0008(3)
C78 0.0136(4) 0.0172(5) 0.0290(6) -0.0026(4) -0.0076(4) -0.0018(4)
C79 0.0182(5) 0.0230(6) 0.0400(7) -0.0010(5) -0.0153(5) -0.0025(4)
C80 0.0484(11) 0.0386(10) 0.113(2) 0.0304(11) -0.0576(13) -0.0148(8)
C81 0.0274(7) 0.0842(15) 0.0456(10) -0.0328(10) -0.0141(7) -0.0034(8)
C82 0.0144(5) 0.0383(8) 0.0571(10) -0.0203(7) -0.0099(6) -0.0015(5)
C83 0.0145(4) 0.0150(4) 0.0171(5) -0.0042(4) 0.0008(3) -0.0042(3)
C84 0.0160(4) 0.0142(4) 0.0176(5) -0.0039(4) 0.0001(4) -0.0042(4)
C85 0.0199(5) 0.0161(5) 0.0208(5) -0.0038(4) -0.0023(4) -0.0075(4)
C86 0.0255(6) 0.0276(6) 0.0349(7) -0.0022(5) -0.0109(5) -0.0117(5)
C87 0.0326(7) 0.0195(6) 0.0443(8) -0.0142(6) -0.0036(6) -0.0053(5)
C88 0.0342(7) 0.0295(6) 0.0254(6) -0.0037(5) 0.0036(5) -0.0194(5)
C89 0.0171(5) 0.0166(5) 0.0144(4) -0.0032(4) -0.0012(3) -0.0028(4)
C90 0.0222(5) 0.0162(5) 0.0141(4) -0.0024(4) -0.0009(4) -0.0028(4)
C91 0.0280(6) 0.0156(5) 0.0162(5) -0.0013(4) -0.0025(4) -0.0024(4)
C92 0.0378(7) 0.0200(5) 0.0255(6) 0.0013(5) -0.0029(5) -0.0100(5)
C93 0.0366(7) 0.0215(6) 0.0244(6) -0.0025(5) -0.0012(5) 0.0044(5)
C94 0.0400(7) 0.0239(6) 0.0174(5) -0.0025(4) -0.0069(5) -0.0042(5)
C95 0.0143(4) 0.0175(5) 0.0159(4) -0.0048(4) -0.0017(3) -0.0036(4)
C96 0.0158(5) 0.0208(5) 0.0218(5) -0.0076(4) -0.0036(4) -0.0018(4)
C97 0.0161(5) 0.0245(5) 0.0259(6) -0.0086(5) -0.0064(4) 0.0009(4)
C98 0.0383(8) 0.0290(7) 0.0613(11) 0.0008(7) -0.0296(8) -0.0001(6)
C99 0.0186(5) 0.0357(7) 0.0257(6) -0.0137(5) -0.0045(4) -0.0025(5)
C100 0.0163(5) 0.0621(10) 0.0358(7) -0.0280(7) -0.0035(5) 0.0037(6)
C101 0.0139(4) 0.0138(4) 0.0178(5) -0.0056(4) -0.0002(3) -0.0036(3)
C102 0.0142(4) 0.0151(4) 0.0183(5) -0.0049(4) 0.0005(3) -0.0038(3)
C103 0.0141(4) 0.0178(5) 0.0207(5) -0.0041(4) -0.0007(4) -0.0060(4)
C104 0.0223(5) 0.0248(6) 0.0327(7) -0.0057(5) -0.0102(5) -0.0065(5)
C105 0.0241(6) 0.0287(6) 0.0300(6) -0.0083(5) 0.0099(5) -0.0108(5)
C106 0.0212(5) 0.0169(5) 0.0263(6) -0.0043(4) -0.0040(4) -0.0060(4)
C107 0.0134(4) 0.0125(4) 0.0220(5) -0.0048(4) -0.0015(4) -0.0013(3)
C108 0.0153(4) 0.0145(4) 0.0198(5) -0.0042(4) -0.0019(4) -0.0009(4)
C109 0.0196(5) 0.0130(4) 0.0207(5) -0.0027(4) -0.0034(4) -0.0016(4)
C110 0.0286(6) 0.0190(5) 0.0251(6) -0.0005(4) -0.0042(5) -0.0089(4)
C111 0.0313(6) 0.0190(5) 0.0219(5) -0.0051(4) -0.0054(5) -0.0011(4)
C112 0.0238(5) 0.0173(5) 0.0282(6) -0.0047(4) -0.0045(4) 0.0035(4)
C113 0.0106(4) 0.0136(4) 0.0139(4) -0.0052(3) -0.0018(3) 0.0001(3)
C114 0.0111(4) 0.0130(4) 0.0142(4) -0.0050(3) -0.0010(3) -0.0016(3)
C115 0.0125(4) 0.0133(4) 0.0136(4) -0.0045(3) -0.0016(3) -0.0020(3)
C116 0.0118(4) 0.0133(4) 0.0130(4) -0.0046(3) -0.0020(3) -0.0012(3)
C117 0.0108(4) 0.0132(4) 0.0138(4) -0.0041(3) -0.0005(3) -0.0013(3)
C118 0.0111(4) 0.0129(4) 0.0123(4) -0.0037(3) -0.0005(3) -0.0003(3)
C119 0.0135(4) 0.0158(4) 0.0144(4) -0.0054(4) -0.0031(3) -0.0006(3)
C120 0.0136(4) 0.0148(4) 0.0163(4) -0.0047(4) -0.0039(3) -0.0003(3)
C121 0.0143(4) 0.0157(4) 0.0206(5) -0.0048(4) -0.0067(4) 0.0007(4)
C122 0.0263(6) 0.0444(8) 0.0231(6) -0.0181(6) -0.0109(5) 0.0092(6)
C123 0.0236(5) 0.0223(5) 0.0274(6) -0.0077(5) -0.0102(5) 0.0081(4)
C124 0.0291(7) 0.0294(7) 0.0418(8) 0.0038(6) -0.0207(6) -0.0125(5)
C125 0.0133(4) 0.0128(4) 0.0176(5) -0.0037(4) -0.0028(3) -0.0026(3)
C126 0.0145(4) 0.0180(5) 0.0215(5) -0.0065(4) 0.0003(4) -0.0049(4)
C127 0.0146(5) 0.0225(5) 0.0283(6) -0.0077(5) 0.0024(4) -0.0073(4)
C128 0.0180(5) 0.0185(5) 0.0305(6) -0.0043(4) -0.0069(4) -0.0058(4)
C129 0.0169(6) 0.0345(7) 0.0706(12) -0.0258(8) 0.0066(6) -0.0052(5)
C130 0.0330(7) 0.0439(8) 0.0262(6) -0.0040(6) 0.0049(5) -0.0238(6)
C131 0.0161(4) 0.0143(4) 0.0150(4) -0.0025(4) -0.0016(3) -0.0038(3)
C132 0.0206(5) 0.0154(4) 0.0150(5) -0.0028(4) -0.0009(4) -0.0048(4)
C133 0.0264(5) 0.0180(5) 0.0134(4) -0.0021(4) -0.0003(4) -0.0068(4)
C134 0.0325(6) 0.0271(6) 0.0192(5) -0.0041(5) 0.0047(5) -0.0046(5)
C135 0.0389(7) 0.0178(5) 0.0187(5) -0.0013(4) -0.0002(5) -0.0095(5)
C136 0.0345(7) 0.0286(6) 0.0177(5) -0.0003(5) -0.0070(5) -0.0065(5)
C137 0.0134(4) 0.0170(4) 0.0136(4) -0.0042(4) -0.0024(3) -0.0014(3)
C138 0.0141(4) 0.0186(5) 0.0159(4) -0.0055(4) -0.0032(3) -0.0019(4)
C139 0.0167(5) 0.0258(5) 0.0188(5) -0.0068(4) -0.0054(4) -0.0054(4)
C140 0.0331(7) 0.0587(10) 0.0268(7) -0.0252(7) -0.0063(5) -0.0036(7)
C141 0.0296(6) 0.0309(7) 0.0282(6) -0.0001(5) -0.0167(5) -0.0043(5)
C142 0.0232(6) 0.0382(7) 0.0336(7) -0.0021(6) -0.0107(5) -0.0135(5)
C143 0.0101(4) 0.0192(5) 0.0154(4) -0.0055(4) -0.0002(3) -0.0026(3)
C144 0.0128(4) 0.0186(5) 0.0185(5) -0.0052(4) 0.0000(3) -0.0038(4)
C145 0.0156(5) 0.0220(5) 0.0217(5) -0.0060(4) 0.0020(4) -0.0081(4)
C146 0.0247(6) 0.0346(7) 0.0426(8) -0.0217(6) 0.0045(5) -0.0127(5)
C147 0.0127(5) 0.0330(7) 0.0427(8) -0.0089(6) -0.0001(5) -0.0069(5)
C148 0.0349(7) 0.0383(8) 0.0260(6) -0.0006(6) 0.0026(5) -0.0219(6)
C149 0.0139(4) 0.0159(4) 0.0133(4) -0.0042(4) 0.0002(3) -0.0016(3)
C150 0.0154(4) 0.0170(5) 0.0154(4) -0.0030(4) 0.0003(3) -0.0004(4)
C151 0.0195(5) 0.0185(5) 0.0155(5) -0.0011(4) -0.0002(4) 0.0014(4)
C152 0.0213(5) 0.0206(5) 0.0171(5) -0.0020(4) 0.0031(4) -0.0005(4)
C153 0.0322(6) 0.0174(5) 0.0228(6) -0.0012(4) 0.0022(5) 0.0024(5)
C154 0.0262(6) 0.0325(7) 0.0195(5) 0.0002(5) -0.0059(4) -0.0001(5)
C155 0.0742(14) 0.0487(10) 0.0251(7) -0.0081(7) -0.0032(8) -0.0211(10)
C156 0.0481(10) 0.0715(13) 0.0289(8) -0.0195(8) -0.0071(7) -0.0007(9)
C157 0.0458(10) 0.0818(15) 0.0287(8) -0.0167(9) 0.0037(7) -0.0314(10)
C158 0.118(2) 0.0253(8) 0.0624(14) -0.0070(9) -0.0222(14) -0.0153(11)
C159 0.0608(14) 0.0332(9) 0.107(2) -0.0275(12) 0.0226(14) -0.0142(9)
C160 0.0501(12) 0.0245(8) 0.131(2) -0.0182(11) -0.0425(14) 0.0057(8)

loop_
_atom_type_symbol
_atom_type_description
_atom_type_scat_dispersion_real
_atom_type_scat_dispersion_imag
_atom_type_scat_source
C C 0.0040 0.0020 'International Tables Vol C Tables 4.2.6.8 and 6.1.1.4'
H H 0.0000 0.0000 'International Tables Vol C Tables 4.2.6.8 and 6.1.1.4'

loop_
_geom_angle_atom_site_label_1
_geom_angle_atom_site_label_2
_geom_angle_atom_site_label_3
_geom_angle
_geom_angle_site_symmetry_1
C2A C1A C6A 126.1(4) .
C2A C1A C9A 116.8(5) .
C6A C1A C9A 108.0(4) .
C1A C2A C12A 122.9(5) .
C1A C2A C3A 113.8(5) .
C12A C2A C3A 116.8(5) .
C4A C3A C15A 105.0(5) .
C4A C3A C2A 122.1(6) .
C15A C3A C2A 124.3(7) .
C5A C4A C3A 118.9(5) .
C5A C4A C17A 120.2(5) .
C3A C4A C17A 112.1(4) .
C4A C5A C6A 121.2(6) .
C4A C5A C20A 118.7(5) .
C6A C5A C20A 112.9(6) .
C1A C6A C7A 109.9(5) .
C1A C6A C5A 116.1(5) .
C7A C6A C5A 125.4(5) .
C22A C7A C6A 121.0(4) .
C22A C7A C8A 119.1(4) .
C6A C7A C8A 108.1(4) .
C25A C8A C9A 122.4(4) .
C25A C8A C7A 117.6(4) .
C9A C8A C7A 107.2(4) .
C10A C9A C8A 119.0(4) .
C10A C9A C1A 122.9(4) .
C8A C9A C1A 106.7(4) .
C9A C10A C11A 118.4(5) .
C9A C10A C27A 118.1(5) .
C11A C10A C27A 111.7(4) .
C29A C11A C10A 108.7(4) .
C29A C11A C12A 121.0(4) .
C10A C11A C12A 120.6(5) .
C13A C12A C2A 119.9(6) .
C13A C12A C11A 113.8(5) .
C2A C12A C11A 118.1(5) .
C12A C13A C31A 125.1(6) .
C12A C13A C14A 123.0(5) .
C31A C13A C14A 104.2(4) .
C33A C14A C15A 118.2(4) .
C33A C14A C13A 111.1(4) .
C15A C14A C13A 118.3(4) .
C16A C15A C14A 119.6(5) .
C16A C15A C3A 111.6(6) .
C14A C15A C3A 117.2(5) .
C35A C16A C15A 122.7(6) .
C35A C16A C17A 117.4(5) .
C15A C16A C17A 108.1(5) .
C18A C17A C16A 124.2(4) .
C18A C17A C4A 120.2(4) .
C16A C17A C4A 103.3(5) .
C17A C18A C19A 122.3(5) .
C17A C18A C37A 119.7(5) .
C19A C18A C37A 107.2(5) .
C20A C19A C18A 121.0(6) .
C20A C19A C39A 122.1(6) .
C18A C19A C39A 107.1(5) .
C19A C20A C5A 117.4(6) .
C19A C20A C21A 113.4(7) .
C5A C20A C21A 121.8(6) .
C41A C21A C22A 112.6(6) .
C41A C21A C20A 120.4(6) .
C22A C21A C20A 118.2(6) .
C7A C22A C23A 123.7(5) .
C7A C22A C21A 120.3(5) .
C23A C22A C21A 105.1(5) .
C42A C23A C22A 111.1(5) .
C42A C23A C24A 119.6(4) .
C22A C23A C24A 117.4(4) .
C25A C24A C23A 120.1(4) .
C25A C24A C45A 111.5(5) .
C23A C24A C45A 114.4(5) .
C24A C25A C8A 122.1(4) .
C24A C25A C26A 109.1(4) .
C8A C25A C26A 116.9(4) .
C27A C26A C46A 120.0(6) .
C27A C26A C25A 120.8(5) .
C46A C26A C25A 107.4(6) .
C26A C27A C10A 122.7(7) .
C26A C27A C28A 123.5(7) .
C10A C27A C28A 99.4(4) .
C29A C28A C48A 123.1(4) .
C29A C28A C27A 111.7(5) .
C48A C28A C27A 114.4(5) .
C28A C29A C30A 120.5(5) .
C28A C29A C11A 108.4(4) .
C30A C29A C11A 121.3(5) .
C31A C30A C29A 117.9(5) .
C31A C30A C50A 118.4(4) .
C29A C30A C50A 117.0(5) .
C32A C31A C30A 121.1(5) .
C32A C31A C13A 111.2(5) .
C30A C31A C13A 118.9(5) .
C52A C32A C31A 123.5(5) .
C52A C32A C33A 117.9(4) .
C31A C32A C33A 107.2(4) .
C14A C33A C34A 122.9(5) .
C14A C33A C32A 106.3(4) .
C34A C33A C32A 118.9(4) .
C33A C34A C54A 122.1(5) .
C33A C34A C35A 118.7(4) .
C54A C34A C35A 106.0(5) .
C16A C35A C36A 119.0(5) .
C16A C35A C34A 117.9(5) .
C36A C35A C34A 110.5(4) .
C37A C36A C35A 123.8(5) .
C37A C36A C55A 118.1(5) .
C35A C36A C55A 105.1(5) .
C36A C37A C38A 124.6(5) .
C36A C37A C18A 115.7(6) .
C38A C37A C18A 106.5(5) .
C39A C38A C37A 110.4(5) .
C39A C38A C57A 122.2(6) .
C37A C38A C57A 116.5(5) .
C38A C39A C40A 120.2(5) .
C38A C39A C19A 108.8(5) .
C40A C39A C19A 120.6(5) .
C41A C40A C39A 114.1(6) .
C41A C40A C59A 122.3(6) .
C39A C40A C59A 117.5(5) .
C40A C41A C21A 126.4(6) .
C40A C41A C42A 121.2(5) .
C21A C41A C42A 102.8(5) .
C43A C42A C23A 124.2(5) .
C43A C42A C41A 115.7(5) .
C23A C42A C41A 108.2(5) .
C42A C43A C60A 123.4(7) .
C42A C43A C44A 116.3(5) .
C60A C43A C44A 108.8(5) .
C45A C44A C43A 121.1(6) .
C45A C44A C62A 120.9(6) .
C43A C44A C62A 105.7(5) .
C44A C45A C24A 124.3(7) .
C44A C45A C46A 121.5(6) .
C24A C45A C46A 103.3(5) .
C47A C46A C26A 120.5(6) .
C47A C46A C45A 117.1(5) .
C26A C46A C45A 108.6(5) .
C46A C47A C48A 122.8(5) .
C46A C47A C63A 118.4(5) .
C48A C47A C63A 106.5(4) .
C28A C48A C49A 120.8(4) .
C28A C48A C47A 118.5(4) .
C49A C48A C47A 107.8(4) .
C64A C49A C48A 109.1(5) .
C64A C49A C50A 127.2(4) .
C48A C49A C50A 114.7(6) .
C51A C50A C30A 117.8(5) .
C51A C50A C49A 110.7(5) .
C30A C50A C49A 123.1(5) .
C66A C51A C50A 122.9(5) .
C66A C51A C52A 107.7(4) .
C50A C51A C52A 120.8(5) .
C32A C52A C53A 123.0(4) .
C32A C52A C51A 117.8(4) .
C53A C52A C51A 108.0(4) .
C54A C53A C67A 119.3(4) .
C54A C53A C52A 119.8(4) .
C67A C53A C52A 108.0(4) .
C55A C54A C53A 117.9(4) .
C55A C54A C34A 112.4(5) .
C53A C54A C34A 118.2(5) .
C56A C55A C54A 125.9(5) .
C56A C55A C36A 115.3(5) .
C54A C55A C36A 106.1(4) .
C55A C56A C57A 127.4(7) .
C55A C56A C68A 116.9(6) .
C57A C56A C68A 103.2(4) .
C56A C57A C38A 117.9(5) .
C56A C57A C58A 111.5(5) .
C38A C57A C58A 117.3(4) .
C59A C58A C69A 125.1(6) .
C59A C58A C57A 121.7(6) .
C69A C58A C57A 105.7(5) .
C58A C59A C60A 116.9(6) .
C58A C59A C40A 120.4(6) .
C60A C59A C40A 113.9(6) .
C43A C60A C61A 110.2(7) .
C43A C60A C59A 122.9(7) .
C61A C60A C59A 119.8(6) .
C70A C61A C62A 122.0(5) .
C70A C61A C60A 122.6(5) .
C62A C61A C60A 105.6(5) .
C63A C62A C61A 120.2(4) .
C63A C62A C44A 118.4(5) .
C61A C62A C44A 109.7(5) .
C62A C63A C64A 117.0(5) .
C62A C63A C47A 123.7(5) .
C64A C63A C47A 107.7(5) .
C49A C64A C65A 117.1(4) .
C49A C64A C63A 108.8(5) .
C65A C64A C63A 124.7(6) .
C70A C65A C64A 115.2(4) .
C70A C65A C66A 122.1(4) .
C64A C65A C66A 116.1(5) .
C51A C66A C65A 123.5(5) .
C51A C66A C67A 110.2(4) .
C65A C66A C67A 117.3(4) .
C68A C67A C53A 122.1(4) .
C68A C67A C66A 119.9(4) .
C53A C67A C66A 106.0(4) .
C67A C68A C69A 123.3(5) .
C67A C68A C56A 117.8(4) .
C69A C68A C56A 107.4(5) .
C68A C69A C58A 112.0(6) .
C68A C69A C70A 119.9(6) .
C58A C69A C70A 118.1(5) .
C61A C70A C65A 120.8(4) .
C61A C70A C69A 115.5(5) .
C65A C70A C69A 117.1(4) .
C9B C1B C2B 116.5(7) .
C9B C1B C6B 108.1(7) .
C2B C1B C6B 125.2(7) .
C1B C2B C3B 108.2(7) .
C1B C2B C12B 124.5(7) .
C3B C2B C12B 119.7(7) .
C4B C3B C2B 128.8(7) .
C4B C3B C15B 100.8(7) .
C2B C3B C15B 121.4(7) .
C3B C4B C5B 120.0(8) .
C3B C4B C17B 113.2(8) .
C5B C4B C17B 119.0(8) .
C6B C5B C4B 112.8(9) .
C6B C5B C20B 118.4(7) .
C4B C5B C20B 121.7(8) .
C7B C6B C5B 117.2(8) .
C7B C6B C1B 110.0(7) .
C5B C6B C1B 121.6(7) .
C22B C7B C6B 123.3(7) .
C22B C7B C8B 121.4(7) .
C6B C7B C8B 105.3(7) .
C25B C8B C9B 127.4(7) .
C25B C8B C7B 115.6(7) .
C9B C8B C7B 102.8(6) .
C1B C9B C8B 113.6(7) .
C1B C9B C10B 121.3(7) .
C8B C9B C10B 113.8(6) .
C11B C10B C27B 112.1(6) .
C11B C10B C9B 120.4(6) .
C27B C10B C9B 115.2(6) .
C29B C11B C10B 108.9(6) .
C29B C11B C12B 122.4(7) .
C10B C11B C12B 119.7(7) .
C13B C12B C11B 119.8(8) .
C13B C12B C2B 116.0(8) .
C11B C12B C2B 116.9(8) .
C14B C13B C12B 123.1(9) .
C14B C13B C31B 110.7(8) .
C12B C13B C31B 119.1(7) .
C13B C14B C15B 125.6(8) .
C13B C14B C33B 106.9(7) .
C15B C14B C33B 117.3(7) .
C14B C15B C16B 118.7(7) .
C14B C15B C3B 113.6(7) .
C16B C15B C3B 116.8(8) .
C35B C16B C15B 125.4(6) .
C35B C16B C17B 119.2(5) .
C15B C16B C17B 102.8(6) .
C18B C17B C16B 122.1(7) .
C18B C17B C4B 119.9(7) .
C16B C17B C4B 106.3(6) .
C17B C18B C19B 121.1(7) .
C17B C18B C37B 118.9(7) .
C19B C18B C37B 109.1(6) .
C18B C19B C39B 110.5(7) .
C18B C19B C20B 126.4(7) .
C39B C19B C20B 113.6(7) .
C21B C20B C19B 122.7(8) .
C21B C20B C5B 118.5(7) .
C19B C20B C5B 111.5(8) .
C20B C21B C22B 118.5(7) .
C20B C21B C41B 117.4(6) .
C22B C21B C41B 114.4(6) .
C7B C22B C21B 123.6(7) .
C7B C22B C23B 121.9(7) .
C21B C22B C23B 101.5(6) .
C24B C23B C42B 124.5(9) .
C24B C23B C22B 117.5(8) .
C42B C23B C22B 107.5(7) .
C23B C24B C25B 122.3(7) .
C23B C24B C45B 118.0(6) .
C25B C24B C45B 106.0(5) .
C8B C25B C24B 121.0(7) .
C8B C25B C26B 117.2(7) .
C24B C25B C26B 109.3(6) .
C27B C26B C46B 122.9(7) .
C27B C26B C25B 118.1(7) .
C46B C26B C25B 106.4(6) .
C26B C27B C10B 127.9(8) .
C26B C27B C28B 119.1(8) .
C10B C27B C28B 100.3(5) .
C48B C28B C29B 122.4(7) .
C48B C28B C27B 117.8(6) .
C29B C28B C27B 108.6(7) .
C11B C29B C28B 110.1(7) .
C11B C29B C30B 119.7(7) .
C28B C29B C30B 121.1(8) .
C31B C30B C50B 118.7(6) .
C31B C30B C29B 117.6(7) .
C50B C30B C29B 117.1(6) .
C32B C31B C30B 127.7(6) .
C32B C31B C13B 103.0(6) .
C30B C31B C13B 119.6(6) .
C31B C32B C52B 118.4(6) .
C31B C32B C33B 112.0(7) .
C52B C32B C33B 118.0(6) .
C34B C33B C14B 120.7(8) .
C34B C33B C32B 119.1(8) .
C14B C33B C32B 107.4(6) .
C33B C34B C35B 125.7(9) .
C33B C34B C54B 122.2(9) .
C35B C34B C54B 102.3(7) .
C16B C35B C34B 112.1(7) .
C16B C35B C36B 119.4(6) .
C34B C35B C36B 113.6(7) .
C37B C36B C35B 120.9(7) .
C37B C36B C55B 120.5(6) .
C35B C36B C55B 106.1(6) .
C36B C37B C38B 121.6(6) .
C36B C37B C18B 119.5(6) .
C38B C37B C18B 105.6(7) .
C57B C38B C37B 119.4(7) .
C57B C38B C39B 121.7(6) .
C37B C38B C39B 108.5(6) .
C19B C39B C40B 126.3(6) .
C19B C39B C38B 106.2(6) .
C40B C39B C38B 118.1(6) .
C41B C40B C39B 116.6(7) .
C41B C40B C59B 116.8(7) .
C39B C40B C59B 120.1(7) .
C40B C41B C42B 129.3(9) .
C40B C41B C21B 121.8(8) .
C42B C41B C21B 101.9(7) .
C41B C42B C23B 114.5(8) .
C41B C42B C43B 115.6(7) .
C23B C42B C43B 117.3(6) .
C44B C43B C60B 111.3(6) .
C44B C43B C42B 120.0(5) .
C60B C43B C42B 116.8(6) .
C43B C44B C45B 121.4(6) .
C43B C44B C62B 107.1(5) .
C45B C44B C62B 118.7(5) .
C44B C45B C46B 121.2(6) .
C44B C45B C24B 118.6(6) .
C46B C45B C24B 107.4(6) .
C47B C46B C45B 117.8(6) .
C47B C46B C26B 119.7(6) .
C45B C46B C26B 110.9(7) .
C46B C47B C63B 121.0(6) .
C46B C47B C48B 119.4(6) .
C63B C47B C48B 107.2(5) .
C28B C48B C47B 121.2(6) .
C28B C48B C49B 118.9(5) .
C47B C48B C49B 106.9(5) .
C64B C49B C50B 124.9(7) .
C64B C49B C48B 108.6(6) .
C50B C49B C48B 118.9(6) .
C30B C50B C51B 115.7(6) .
C30B C50B C49B 120.9(6) .
C51B C50B C49B 116.2(7) .
C66B C51B C52B 111.5(6) .
C66B C51B C50B 115.8(6) .
C52B C51B C50B 122.5(7) .
C32B C52B C51B 117.1(6) .
C32B C52B C53B 125.0(6) .
C51B C52B C53B 106.0(7) .
C54B C53B C52B 114.8(7) .
C54B C53B C67B 125.5(7) .
C52B C53B C67B 107.0(6) .
C53B C54B C55B 115.5(9) .
C53B C54B C34B 120.8(8) .
C55B C54B C34B 111.1(8) .
C56B C55B C54B 125.2(9) .
C56B C55B C36B 117.4(8) .
C54B C55B C36B 106.5(8) .
C55B C56B C57B 121.7(10) .
C55B C56B C68B 120.4(10) .
C57B C56B C68B 101.5(6) .
C38B C57B C58B 118.4(7) .
C38B C57B C56B 119.0(7) .
C58B C57B C56B 110.2(6) .
C59B C58B C57B 122.7(7) .
C59B C58B C69B 123.1(6) .
C57B C58B C69B 106.3(6) .
C58B C59B C60B 115.3(8) .
C58B C59B C40B 118.5(8) .
C60B C59B C40B 116.5(8) .
C61B C60B C59B 122.6(8) .
C61B C60B C43B 106.1(6) .
C59B C60B C43B 124.4(8) .
C60B C61B C70B 123.4(7) .
C60B C61B C62B 109.2(6) .
C70B C61B C62B 117.8(7) .
C63B C62B C61B 122.7(6) .
C63B C62B C44B 119.9(6) .
C61B C62B C44B 106.2(6) .
C62B C63B C64B 118.8(6) .
C62B C63B C47B 121.2(6) .
C64B C63B C47B 109.2(5) .
C49B C64B C65B 119.7(8) .
C49B C64B C63B 108.1(6) .
C65B C64B C63B 123.0(7) .
C64B C65B C70B 115.8(7) .
C64B C65B C66B 112.7(8) .
C70B C65B C66B 123.6(7) .
C51B C66B C67B 110.1(6) .
C51B C66B C65B 128.3(6) .
C67B C66B C65B 111.9(7) .
C68B C67B C66B 123.9(6) .
C68B C67B C53B 116.2(5) .
C66B C67B C53B 105.3(5) .
C69B C68B C67B 123.5(6) .
C69B C68B C56B 110.0(7) .
C67B C68B C56B 116.6(7) .
C68B C69B C58B 111.9(6) .
C68B C69B C70B 118.5(7) .
C58B C69B C70B 119.6(6) .
C61B C70B C65B 121.4(6) .
C61B C70B C69B 113.9(7) .
C65B C70B C69B 117.6(6) .
C76 C71 C72 119.91(9) .
C76 C71 C77 121.19(10) .
C72 C71 C77 118.87(9) .
C71 C72 C73 119.82(9) .
C71 C72 C83 120.80(9) .
C73 C72 C83 119.34(9) .
C74 C73 C72 120.20(10) .
C74 C73 C89 118.55(9) .
C72 C73 C89 121.22(9) .
C73 C74 C75 119.95(9) .
C73 C74 C95 121.04(10) .
C75 C74 C95 118.99(9) .
C76 C75 C74 119.90(9) .
C76 C75 C101 118.52(9) .
C74 C75 C101 121.56(9) .
C75 C76 C71 120.21(10) .
C75 C76 C107 121.41(9) .
C71 C76 C107 118.36(9) .
C78 C77 C71 126.08(10) .
C78 C77 H77 117.0 .
C71 C77 H77 117.0 .
C77 C78 C79 126.64(11) .
C77 C78 H78 116.7 .
C79 C78 H78 116.7 .
C78 C79 C82 112.65(12) .
C78 C79 C80 108.85(12) .
C82 C79 C80 108.00(15) .
C78 C79 C81 107.99(12) .
C82 C79 C81 109.38(13) .
C80 C79 C81 109.95(18) .
C79 C80 H80A 109.5 .
C79 C80 H80B 109.5 .
H80A C80 H80B 109.5 .
C79 C80 H80C 109.5 .
H80A C80 H80C 109.5 .
H80B C80 H80C 109.5 .
C79 C81 H81A 109.5 .
C79 C81 H81B 109.5 .
H81A C81 H81B 109.5 .
C79 C81 H81C 109.5 .
H81A C81 H81C 109.5 .
H81B C81 H81C 109.5 .
C79 C82 H82A 109.5 .
C79 C82 H82B 109.5 .
H82A C82 H82B 109.5 .
C79 C82 H82C 109.5 .
H82A C82 H82C 109.5 .
H82B C82 H82C 109.5 .
C84 C83 C72 126.25(10) .
C84 C83 H83 116.9 .
C72 C83 H83 116.9 .
C83 C84 C85 126.32(10) .
C83 C84 H84 116.8 .
C85 C84 H84 116.8 .
C84 C85 C88 112.85(10) .
C84 C85 C87 107.72(10) .
C88 C85 C87 109.08(11) .
C84 C85 C86 109.51(10) .
C88 C85 C86 108.78(11) .
C87 C85 C86 108.82(11) .
C85 C86 H86A 109.5 .
C85 C86 H86B 109.5 .
H86A C86 H86B 109.5 .
C85 C86 H86C 109.5 .
H86A C86 H86C 109.5 .
H86B C86 H86C 109.5 .
C85 C87 H87A 109.5 .
C85 C87 H87B 109.5 .
H87A C87 H87B 109.5 .
C85 C87 H87C 109.5 .
H87A C87 H87C 109.5 .
H87B C87 H87C 109.5 .
C85 C88 H88A 109.5 .
C85 C88 H88B 109.5 .
H88A C88 H88B 109.5 .
C85 C88 H88C 109.5 .
H88A C88 H88C 109.5 .
H88B C88 H88C 109.5 .
C90 C89 C73 126.33(10) .
C90 C89 H89 116.8 .
C73 C89 H89 116.8 .
C89 C90 C91 126.76(11) .
C89 C90 H90 116.6 .
C91 C90 H90 116.6 .
C90 C91 C94 112.66(10) .
C90 C91 C92 108.68(10) .
C94 C91 C92 109.23(11) .
C90 C91 C93 107.83(10) .
C94 C91 C93 109.13(11) .
C92 C91 C93 109.26(11) .
C91 C92 H92A 109.5 .
C91 C92 H92B 109.5 .
H92A C92 H92B 109.5 .
C91 C92 H92C 109.5 .
H92A C92 H92C 109.5 .
H92B C92 H92C 109.5 .
C91 C93 H93A 109.5 .
C91 C93 H93B 109.5 .
H93A C93 H93B 109.5 .
C91 C93 H93C 109.5 .
H93A C93 H93C 109.5 .
H93B C93 H93C 109.5 .
C91 C94 H94A 109.5 .
C91 C94 H94B 109.5 .
H94A C94 H94B 109.5 .
C91 C94 H94C 109.5 .
H94A C94 H94C 109.5 .
H94B C94 H94C 109.5 .
C96 C95 C74 125.22(10) .
C96 C95 H95 117.4 .
C74 C95 H95 117.4 .
C95 C96 C97 127.23(11) .
C95 C96 H96 116.4 .
C97 C96 H96 116.4 .
C96 C97 C99 112.81(10) .
C96 C97 C98 109.20(11) .
C99 C97 C98 108.81(12) .
C96 C97 C100 107.38(10) .
C99 C97 C100 109.15(11) .
C98 C97 C100 109.44(13) .
C97 C98 H98A 109.5 .
C97 C98 H98B 109.5 .
H98A C98 H98B 109.5 .
C97 C98 H98C 109.5 .
H98A C98 H98C 109.5 .
H98B C98 H98C 109.5 .
C97 C99 H99A 109.5 .
C97 C99 H99B 109.5 .
H99A C99 H99B 109.5 .
C97 C99 H99C 109.5 .
H99A C99 H99C 109.5 .
H99B C99 H99C 109.5 .
C97 C100 H10A 109.5 .
C97 C100 H10B 109.5 .
H10A C100 H10B 109.5 .
C97 C100 H10C 109.5 .
H10A C100 H10C 109.5 .
H10B C100 H10C 109.5 .
C102 C101 C75 125.94(10) .
C102 C101 H101 117.0 .
C75 C101 H101 117.0 .
C101 C102 C103 126.98(10) .
C101 C102 H102 116.5 .
C103 C102 H102 116.5 .
C102 C103 C106 112.96(9) .
C102 C103 C105 107.67(10) .
C106 C103 C105 109.44(10) .
C102 C103 C104 108.67(10) .
C106 C103 C104 109.17(10) .
C105 C103 C104 108.84(10) .
C103 C104 H10F 109.5 .
C103 C104 H10G 109.5 .
H10F C104 H10G 109.5 .
C103 C104 H10H 109.5 .
H10F C104 H10H 109.5 .
H10G C104 H10H 109.5 .
C103 C105 H10I 109.5 .
C103 C105 H10J 109.5 .
H10I C105 H10J 109.5 .
C103 C105 H10K 109.5 .
H10I C105 H10K 109.5 .
H10J C105 H10K 109.5 .
C103 C106 H10L 109.5 .
C103 C106 H10M 109.5 .
H10L C106 H10M 109.5 .
C103 C106 H10N 109.5 .
H10L C106 H10N 109.5 .
H10M C106 H10N 109.5 .
C108 C107 C76 126.30(10) .
C108 C107 H107 116.9 .
C76 C107 H107 116.9 .
C107 C108 C109 126.48(10) .
C107 C108 H108 116.8 .
C109 C108 H108 116.8 .
C108 C109 C112 112.67(10) .
C108 C109 C110 108.71(10) .
C112 C109 C110 109.57(10) .
C108 C109 C111 107.99(9) .
C112 C109 C111 109.51(10) .
C110 C109 C111 108.29(10) .
C109 C110 H11A 109.5 .
C109 C110 H11B 109.5 .
H11A C110 H11B 109.5 .
C109 C110 H11C 109.5 .
H11A C110 H11C 109.5 .
H11B C110 H11C 109.5 .
C109 C111 H11D 109.5 .
C109 C111 H11E 109.5 .
H11D C111 H11E 109.5 .
C109 C111 H11F 109.5 .
H11D C111 H11F 109.5 .
H11E C111 H11F 109.5 .
C109 C112 H11G 109.5 .
C109 C112 H11H 109.5 .
H11G C112 H11H 109.5 .
C109 C112 H11I 109.5 .
H11G C112 H11I 109.5 .
H11H C112 H11I 109.5 .
C118 C113 C114 120.11(9) .
C118 C113 C119 118.96(9) .
C114 C113 C119 120.91(9) .
C113 C114 C115 119.91(9) .
C113 C114 C125 118.83(9) .
C115 C114 C125 121.25(9) .
C116 C115 C114 120.11(9) .
C116 C115 C131 121.41(9) .
C114 C115 C131 118.43(9) .
C115 C116 C117 119.91(9) .
C115 C116 C137 118.73(9) .
C117 C116 C137 121.30(9) .
C118 C117 C116 119.99(9) .
C118 C117 C143 121.10(9) .
C116 C117 C143 118.88(9) .
C113 C118 C117 119.93(9) .
C113 C118 C149 121.35(9) .
C117 C118 C149 118.69(9) .
C120 C119 C113 124.44(10) .
C120 C119 H119 117.8 .
C113 C119 H119 117.8 .
C119 C120 C121 127.52(10) .
C119 C120 H120 116.2 .
C121 C120 H120 116.2 .
C120 C121 C122 113.00(9) .
C120 C121 C123 107.70(9) .
C122 C121 C123 109.54(11) .
C120 C121 C124 108.49(10) .
C122 C121 C124 109.55(12) .
C123 C121 C124 108.45(11) .
C121 C122 H12B 109.5 .
C121 C122 H12C 109.5 .
H12B C122 H12C 109.5 .
C121 C122 H12D 109.5 .
H12B C122 H12D 109.5 .
H12C C122 H12D 109.5 .
C121 C123 H12E 109.5 .
C121 C123 H12F 109.5 .
H12E C123 H12F 109.5 .
C121 C123 H12G 109.5 .
H12E C123 H12G 109.5 .
H12F C123 H12G 109.5 .
C121 C124 H12H 109.5 .
C121 C124 H12I 109.5 .
H12H C124 H12I 109.5 .
C121 C124 H12J 109.5 .
H12H C124 H12J 109.5 .
H12I C124 H12J 109.5 .
C126 C125 C114 126.04(10) .
C126 C125 H125 117.0 .
C114 C125 H125 117.0 .
C125 C126 C127 126.74(11) .
C125 C126 H126 116.6 .
C127 C126 H126 116.6 .
C126 C127 C128 112.95(10) .
C126 C127 C129 107.82(10) .
C128 C127 C129 109.08(12) .
C126 C127 C130 108.98(11) .
C128 C127 C130 108.65(11) .
C129 C127 C130 109.32(13) .
C127 C128 H12M 109.5 .
C127 C128 H12N 109.5 .
H12M C128 H12N 109.5 .
C127 C128 H12O 109.5 .
H12M C128 H12O 109.5 .
H12N C128 H12O 109.5 .
C127 C129 H12P 109.5 .
C127 C129 H12Q 109.5 .
H12P C129 H12Q 109.5 .
C127 C129 H12R 109.5 .
H12P C129 H12R 109.5 .
H12Q C129 H12R 109.5 .
C127 C130 H13A 109.5 .
C127 C130 H13B 109.5 .
H13A C130 H13B 109.5 .
C127 C130 H13C 109.5 .
H13A C130 H13C 109.5 .
H13B C130 H13C 109.5 .
C132 C131 C115 126.94(10) .
C132 C131 H131 116.5 .
C115 C131 H131 116.5 .
C131 C132 C133 126.51(10) .
C131 C132 H132 116.7 .
C133 C132 H132 116.7 .
C132 C133 C135 112.92(10) .
C132 C133 C136 108.80(10) .
C135 C133 C136 109.06(11) .
C132 C133 C134 107.13(10) .
C135 C133 C134 109.64(11) .
C136 C133 C134 109.22(11) .
C133 C134 H13F 109.5 .
C133 C134 H13G 109.5 .
H13F C134 H13G 109.5 .
C133 C134 H13H 109.5 .
H13F C134 H13H 109.5 .
H13G C134 H13H 109.5 .
C133 C135 H13I 109.5 .
C133 C135 H13J 109.5 .
H13I C135 H13J 109.5 .
C133 C135 H13K 109.5 .
H13I C135 H13K 109.5 .
H13J C135 H13K 109.5 .
C133 C136 H13L 109.5 .
C133 C136 H13M 109.5 .
H13L C136 H13M 109.5 .
C133 C136 H13N 109.5 .
H13L C136 H13N 109.5 .
H13M C136 H13N 109.5 .
C138 C137 C116 126.58(10) .
C138 C137 H137 116.7 .
C116 C137 H137 116.7 .
C137 C138 C139 126.13(11) .
C137 C138 H138 116.9 .
C139 C138 H138 116.9 .
C138 C139 C141 113.03(10) .
C138 C139 C142 109.38(10) .
C141 C139 C142 109.03(11) .
C138 C139 C140 107.42(10) .
C141 C139 C140 109.12(12) .
C142 C139 C140 108.77(12) .
C139 C140 H14A 109.5 .
C139 C140 H14B 109.5 .
H14A C140 H14B 109.5 .
C139 C140 H14C 109.5 .
H14A C140 H14C 109.5 .
H14B C140 H14C 109.5 .
C139 C141 H14D 109.5 .
C139 C141 H14E 109.5 .
H14D C141 H14E 109.5 .
C139 C141 H14F 109.5 .
H14D C141 H14F 109.5 .
H14E C141 H14F 109.5 .
C139 C142 H14G 109.5 .
C139 C142 H14H 109.5 .
H14G C142 H14H 109.5 .
C139 C142 H14I 109.5 .
H14G C142 H14I 109.5 .
H14H C142 H14I 109.5 .
C144 C143 C117 126.28(10) .
C144 C143 H143 116.9 .
C117 C143 H143 116.9 .
C143 C144 C145 126.83(10) .
C143 C144 H144 116.6 .
C145 C144 H144 116.6 .
C144 C145 C147 112.75(10) .
C144 C145 C146 108.05(10) .
C147 C145 C146 109.43(11) .
C144 C145 C148 109.10(10) .
C147 C145 C148 108.83(11) .
C146 C145 C148 108.61(12) .
C145 C146 H14L 109.5 .
C145 C146 H14M 109.5 .
H14L C146 H14M 109.5 .
C145 C146 H14N 109.5 .
H14L C146 H14N 109.5 .
H14M C146 H14N 109.5 .
C145 C147 H14O 109.5 .
C145 C147 H14P 109.5 .
H14O C147 H14P 109.5 .
C145 C147 H14Q 109.5 .
H14O C147 H14Q 109.5 .
H14P C147 H14Q 109.5 .
C145 C148 H14R 109.5 .
C145 C148 H14S 109.5 .
H14R C148 H14S 109.5 .
C145 C148 H14T 109.5 .
H14R C148 H14T 109.5 .
H14S C148 H14T 109.5 .
C150 C149 C118 126.39(10) .
C150 C149 H149 116.8 .
C118 C149 H149 116.8 .
C149 C150 C151 126.15(10) .
C149 C150 H150 116.9 .
C151 C150 H150 116.9 .
C150 C151 C152 112.41(9) .
C150 C151 C154 108.60(10) .
C152 C151 C154 109.40(10) .
C150 C151 C153 108.09(10) .
C152 C151 C153 109.03(10) .
C154 C151 C153 109.26(10) .
C151 C152 H15B 109.5 .
C151 C152 H15C 109.5 .
H15B C152 H15C 109.5 .
C151 C152 H15D 109.5 .
H15B C152 H15D 109.5 .
H15C C152 H15D 109.5 .
C151 C153 H15E 109.5 .
C151 C153 H15F 109.5 .
H15E C153 H15F 109.5 .
C151 C153 H15G 109.5 .
H15E C153 H15G 109.5 .
H15F C153 H15G 109.5 .
C151 C154 H15H 109.5 .
C151 C154 H15I 109.5 .
H15H C154 H15I 109.5 .
C151 C154 H15J 109.5 .
H15H C154 H15J 109.5 .
H15I C154 H15J 109.5 .
C157 C155 C156 119.57(19) 2_656
C157 C155 H155 120.2 2_656
C156 C155 H155 120.2 .
C157 C156 C155 119.4(2) .
C157 C156 H156 120.3 .
C155 C156 H156 120.3 .
C155 C157 C156 121.06(18) 2_656
C155 C157 H157 119.5 2_656
C156 C157 H157 119.5 .
C160 C158 C159 119.7(2) 2_556
C160 C158 H158 120.1 2_556
C159 C158 H158 120.1 .
C160 C159 C158 119.3(2) .
C160 C159 H159 120.4 .
C158 C159 H159 120.4 .
C158 C160 C159 121.0(2) 2_556
C158 C160 H160 119.5 2_556
C159 C160 H160 119.5 .

loop_
_geom_bond_atom_site_label_1
_geom_bond_atom_site_label_2
_geom_bond_distance
_geom_bond_site_symmetry_2
C1A C2A 1.389(6) .
C1A C6A 1.401(6) .
C1A C9A 1.494(6) .
C2A C12A 1.413(9) .
C2A C3A 1.448(9) .
C3A C4A 1.410(9) .
C3A C15A 1.428(8) .
C4A C5A 1.392(8) .
C4A C17A 1.480(5) .
C5A C6A 1.427(7) .
C5A C20A 1.471(9) .
C6A C7A 1.412(7) .
C7A C22A 1.348(6) .
C7A C8A 1.478(6) .
C8A C25A 1.411(6) .
C8A C9A 1.434(6) .
C9A C10A 1.375(7) .
C10A C11A 1.430(6) .
C10A C27A 1.492(8) .
C11A C29A 1.428(7) .
C11A C12A 1.479(9) .
C12A C13A 1.401(7) .
C13A C31A 1.440(8) .
C13A C14A 1.446(8) .
C14A C33A 1.382(6) .
C14A C15A 1.428(7) .
C15A C16A 1.415(8) .
C16A C35A 1.373(7) .
C16A C17A 1.470(9) .
C17A C18A 1.285(8) .
C18A C19A 1.427(8) .
C18A C37A 1.514(7) .
C19A C20A 1.416(8) .
C19A C39A 1.493(8) .
C20A C21A 1.473(9) .
C21A C41A 1.426(8) .
C21A C22A 1.443(7) .
C22A C23A 1.422(6) .
C23A C42A 1.396(7) .
C23A C24A 1.436(7) .
C24A C25A 1.388(7) .
C24A C45A 1.451(9) .
C25A C26A 1.467(8) .
C26A C27A 1.301(9) .
C26A C46A 1.415(7) .
C27A C28A 1.557(9) .
C28A C29A 1.390(7) .
C28A C48A 1.431(7) .
C29A C30A 1.427(6) .
C30A C31A 1.417(7) .
C30A C50A 1.463(8) .
C31A C32A 1.372(7) .
C32A C52A 1.350(6) .
C32A C33A 1.485(7) .
C33A C34A 1.410(7) .
C34A C54A 1.422(6) .
C34A C35A 1.458(7) .
C35A C36A 1.437(8) .
C36A C37A 1.368(9) .
C36A C55A 1.537(6) .
C37A C38A 1.431(9) .
C38A C39A 1.386(8) .
C38A C57A 1.435(7) .
C39A C40A 1.439(8) .
C40A C41A 1.351(8) .
C40A C59A 1.486(9) .
C41A C42A 1.522(9) .
C42A C43A 1.370(7) .
C43A C60A 1.390(8) .
C43A C44A 1.438(9) .
C44A C45A 1.317(9) .
C44A C62A 1.457(7) .
C45A C46A 1.541(10) .
C46A C47A 1.378(6) .
C47A C48A 1.439(7) .
C47A C63A 1.462(7) .
C48A C49A 1.437(6) .
C49A C64A 1.393(8) .
C49A C50A 1.489(8) .
C50A C51A 1.413(7) .
C51A C66A 1.382(7) .
C51A C52A 1.470(7) .
C52A C53A 1.450(6) .
C53A C54A 1.406(7) .
C53A C67A 1.444(6) .
C54A C55A 1.406(7) .
C55A C56A 1.317(8) .
C56A C57A 1.428(8) .
C56A C68A 1.546(8) .
C57A C58A 1.447(7) .
C58A C59A 1.357(8) .
C58A C69A 1.419(9) .
C59A C60A 1.448(8) .
C60A C61A 1.444(9) .
C61A C70A 1.388(5) .
C61A C62A 1.420(7) .
C62A C63A 1.353(8) .
C63A C64A 1.429(7) .
C64A C65A 1.429(6) .
C65A C70A 1.395(7) .
C65A C66A 1.447(6) .
C66A C67A 1.483(6) .
C67A C68A 1.352(6) .
C68A C69A 1.377(7) .
C69A C70A 1.504(8) .
C1B C9B 1.362(10) .
C1B C2B 1.424(10) .
C1B C6B 1.452(10) .
C2B C3B 1.431(10) .
C2B C12B 1.443(11) .
C3B C4B 1.396(11) .
C3B C15B 1.440(10) .
C4B C5B 1.459(11) .
C4B C17B 1.462(10) .
C5B C6B 1.445(11) .
C5B C20B 1.479(12) .
C6B C7B 1.433(10) .
C7B C22B 1.248(10) .
C7B C8B 1.578(10) .
C8B C25B 1.345(10) .
C8B C9B 1.450(10) .
C9B C10B 1.475(9) .
C10B C11B 1.403(8) .
C10B C27B 1.458(10) .
C11B C29B 1.382(12) .
C11B C12B 1.416(10) .
C12B C13B 1.364(10) .
C13B C14B 1.345(11) .
C13B C31B 1.535(11) .
C14B C15B 1.382(10) .
C14B C33B 1.414(10) .
C15B C16B 1.408(9) .
C16B C35B 1.384(9) .
C16B C17B 1.461(9) .
C17B C18B 1.338(8) .
C18B C19B 1.394(10) .
C18B C37B 1.477(9) .
C19B C39B 1.398(8) .
C19B C20B 1.460(10) .
C20B C21B 1.391(10) .
C21B C22B 1.440(8) .
C21B C41B 1.454(11) .
C22B C23B 1.503(12) .
C23B C24B 1.336(9) .
C23B C42B 1.397(10) .
C24B C25B 1.459(9) .
C24B C45B 1.486(9) .
C25B C26B 1.459(9) .
C26B C27B 1.290(9) .
C26B C46B 1.432(9) .
C27B C28B 1.558(11) .
C28B C48B 1.352(8) .
C28B C29B 1.396(10) .
C29B C30B 1.490(10) .
C30B C31B 1.375(7) .
C30B C50B 1.390(9) .
C31B C32B 1.323(9) .
C32B C52B 1.396(9) .
C32B C33B 1.450(9) .
C33B C34B 1.331(11) .
C34B C35B 1.402(12) .
C34B C54B 1.515(12) .
C35B C36B 1.440(9) .
C36B C37B 1.382(9) .
C36B C55B 1.471(10) .
C37B C38B 1.420(8) .
C38B C57B 1.357(10) .
C38B C39B 1.499(9) .
C39B C40B 1.401(8) .
C40B C41B 1.377(10) .
C40B C59B 1.464(12) .
C41B C42B 1.393(10) .
C42B C43B 1.460(9) .
C43B C44B 1.368(8) .
C43B C60B 1.459(10) .
C44B C45B 1.401(8) .
C44B C62B 1.473(9) .
C45B C46B 1.423(9) .
C46B C47B 1.399(9) .
C47B C63B 1.442(8) .
C47B C48B 1.443(8) .
C48B C49B 1.481(9) .
C49B C64B 1.401(10) .
C49B C50B 1.456(9) .
C50B C51B 1.453(8) .
C51B C66B 1.377(9) .
C51B C52B 1.440(9) .
C52B C53B 1.471(9) .
C53B C54B 1.360(10) .
C53B C67B 1.518(9) .
C54B C55B 1.414(10) .
C55B C56B 1.336(13) .
C56B C57B 1.514(13) .
C56B C68B 1.538(12) .
C57B C58B 1.443(8) .
C58B C59B 1.392(12) .
C58B C69B 1.450(10) .
C59B C60B 1.422(9) .
C60B C61B 1.402(11) .
C61B C70B 1.406(9) .
C61B C62B 1.460(9) .
C62B C63B 1.321(8) .
C63B C64B 1.440(9) .
C64B C65B 1.415(9) .
C65B C70B 1.455(11) .
C65B C66B 1.488(10) .
C66B C67B 1.443(8) .
C67B C68B 1.412(8) .
C68B C69B 1.356(9) .
C69B C70B 1.477(8) .
C71 C76 1.4124(14) .
C71 C72 1.4144(15) .
C71 C77 1.4840(15) .
C72 C73 1.4147(15) .
C72 C83 1.4832(14) .
C73 C74 1.4105(14) .
C73 C89 1.4851(15) .
C74 C75 1.4141(15) .
C74 C95 1.4881(15) .
C75 C76 1.4122(15) .
C75 C101 1.4829(14) .
C76 C107 1.4864(15) .
C77 C78 1.3342(17) .
C77 H77 0.9500 .
C78 C79 1.5160(17) .
C78 H78 0.9500 .
C79 C82 1.523(2) .
C79 C80 1.529(2) .
C79 C81 1.529(2) .
C80 H80A 0.9800 .
C80 H80B 0.9800 .
C80 H80C 0.9800 .
C81 H81A 0.9800 .
C81 H81B 0.9800 .
C81 H81C 0.9800 .
C82 H82A 0.9800 .
C82 H82B 0.9800 .
C82 H82C 0.9800 .
C83 C84 1.3356(15) .
C83 H83 0.9500 .
C84 C85 1.5131(15) .
C84 H84 0.9500 .
C85 C88 1.5285(18) .
C85 C87 1.5336(18) .
C85 C86 1.5337(18) .
C86 H86A 0.9800 .
C86 H86B 0.9800 .
C86 H86C 0.9800 .
C87 H87A 0.9800 .
C87 H87B 0.9800 .
C87 H87C 0.9800 .
C88 H88A 0.9800 .
C88 H88B 0.9800 .
C88 H88C 0.9800 .
C89 C90 1.3349(16) .
C89 H89 0.9500 .
C90 C91 1.5144(16) .
C90 H90 0.9500 .
C91 C94 1.5238(18) .
C91 C92 1.5346(18) .
C91 C93 1.5383(19) .
C92 H92A 0.9800 .
C92 H92B 0.9800 .
C92 H92C 0.9800 .
C93 H93A 0.9800 .
C93 H93B 0.9800 .
C93 H93C 0.9800 .
C94 H94A 0.9800 .
C94 H94B 0.9800 .
C94 H94C 0.9800 .
C95 C96 1.3341(16) .
C95 H95 0.9500 .
C96 C97 1.5175(16) .
C96 H96 0.9500 .
C97 C99 1.5260(18) .
C97 C98 1.533(2) .
C97 C100 1.538(2) .
C98 H98A 0.9800 .
C98 H98B 0.9800 .
C98 H98C 0.9800 .
C99 H99A 0.9800 .
C99 H99B 0.9800 .
C99 H99C 0.9800 .
C100 H10A 0.9800 .
C100 H10B 0.9800 .
C100 H10C 0.9800 .
C101 C102 1.3364(15) .
C101 H101 0.9500 .
C102 C103 1.5138(15) .
C102 H102 0.9500 .
C103 C106 1.5276(17) .
C103 C105 1.5346(17) .
C103 C104 1.5352(17) .
C104 H10F 0.9800 .
C104 H10G 0.9800 .
C104 H10H 0.9800 .
C105 H10I 0.9800 .
C105 H10J 0.9800 .
C105 H10K 0.9800 .
C106 H10L 0.9800 .
C106 H10M 0.9800 .
C106 H10N 0.9800 .
C107 C108 1.3347(16) .
C107 H107 0.9500 .
C108 C109 1.5152(16) .
C108 H108 0.9500 .
C109 C112 1.5289(17) .
C109 C110 1.5363(17) .
C109 C111 1.5403(17) .
C110 H11A 0.9800 .
C110 H11B 0.9800 .
C110 H11C 0.9800 .
C111 H11D 0.9800 .
C111 H11E 0.9800 .
C111 H11F 0.9800 .
C112 H11G 0.9800 .
C112 H11H 0.9800 .
C112 H11I 0.9800 .
C113 C118 1.4129(14) .
C113 C114 1.4129(14) .
C113 C119 1.4844(14) .
C114 C115 1.4139(14) .
C114 C125 1.4871(14) .
C115 C116 1.4127(14) .
C115 C131 1.4853(15) .
C116 C117 1.4151(14) .
C116 C137 1.4819(14) .
C117 C118 1.4150(14) .
C117 C143 1.4873(14) .
C118 C149 1.4843(14) .
C119 C120 1.3365(14) .
C119 H119 0.9500 .
C120 C121 1.5117(15) .
C120 H120 0.9500 .
C121 C122 1.5216(18) .
C121 C123 1.5282(16) .
C121 C124 1.5371(18) .
C122 H12B 0.9800 .
C122 H12C 0.9800 .
C122 H12D 0.9800 .
C123 H12E 0.9800 .
C123 H12F 0.9800 .
C123 H12G 0.9800 .
C124 H12H 0.9800 .
C124 H12I 0.9800 .
C124 H12J 0.9800 .
C125 C126 1.3371(15) .
C125 H125 0.9500 .
C126 C127 1.5154(16) .
C126 H126 0.9500 .
C127 C128 1.5227(18) .
C127 C129 1.537(2) .
C127 C130 1.541(2) .
C128 H12M 0.9800 .
C128 H12N 0.9800 .
C128 H12O 0.9800 .
C129 H12P 0.9800 .
C129 H12Q 0.9800 .
C129 H12R 0.9800 .
C130 H13A 0.9800 .
C130 H13B 0.9800 .
C130 H13C 0.9800 .
C131 C132 1.3355(15) .
C131 H131 0.9500 .
C132 C133 1.5166(16) .
C132 H132 0.9500 .
C133 C135 1.5273(17) .
C133 C136 1.5344(18) .
C133 C134 1.5411(18) .
C134 H13F 0.9800 .
C134 H13G 0.9800 .
C134 H13H 0.9800 .
C135 H13I 0.9800 .
C135 H13J 0.9800 .
C135 H13K 0.9800 .
C136 H13L 0.9800 .
C136 H13M 0.9800 .
C136 H13N 0.9800 .
C137 C138 1.3359(15) .
C137 H137 0.9500 .
C138 C139 1.5115(16) .
C138 H138 0.9500 .
C139 C141 1.5291(19) .
C139 C142 1.5308(18) .
C139 C140 1.5343(19) .
C140 H14A 0.9800 .
C140 H14B 0.9800 .
C140 H14C 0.9800 .
C141 H14D 0.9800 .
C141 H14E 0.9800 .
C141 H14F 0.9800 .
C142 H14G 0.9800 .
C142 H14H 0.9800 .
C142 H14I 0.9800 .
C143 C144 1.3345(16) .
C143 H143 0.9500 .
C144 C145 1.5136(15) .
C144 H144 0.9500 .
C145 C147 1.5258(19) .
C145 C146 1.5334(18) .
C145 C148 1.5342(19) .
C146 H14L 0.9800 .
C146 H14M 0.9800 .
C146 H14N 0.9800 .
C147 H14O 0.9800 .
C147 H14P 0.9800 .
C147 H14Q 0.9800 .
C148 H14R 0.9800 .
C148 H14S 0.9800 .
C148 H14T 0.9800 .
C149 C150 1.3348(15) .
C149 H149 0.9500 .
C150 C151 1.5179(16) .
C150 H150 0.9500 .
C151 C152 1.5275(16) .
C151 C154 1.5351(18) .
C151 C153 1.5376(18) .
C152 H15B 0.9800 .
C152 H15C 0.9800 .
C152 H15D 0.9800 .
C153 H15E 0.9800 .
C153 H15F 0.9800 .
C153 H15G 0.9800 .
C154 H15H 0.9800 .
C154 H15I 0.9800 .
C154 H15J 0.9800 .
C155 C157 1.363(3) 2_656
C155 C156 1.382(3) .
C155 H155 0.9500 .
C156 C157 1.375(3) .
C156 H156 0.9500 .
C157 C155 1.363(3) 2_656
C157 H157 0.9500 .
C158 C160 1.353(4) 2_556
C158 C159 1.370(4) .
C158 H158 0.9500 .
C159 C160 1.360(4) .
C159 H159 0.9500 .
C160 C158 1.353(4) 2_556
C160 H160 0.9500 .

loop_
_geom_torsion_atom_site_label_1
_geom_torsion_atom_site_label_2
_geom_torsion_atom_site_label_3
_geom_torsion_atom_site_label_4
_geom_torsion
_geom_torsion_site_symmetry_1
_geom_torsion_site_symmetry_4
C6A_a C1A_a C2A_a C12A_a -137.0(5) . .
C9A C1A C2A C12A 5.8(6) . .
C6A C1A C2A C3A 13.6(6) . .
C9A C1A C2A C3A 156.5(4) . .
C1A C2A C3A C4A -11.8(8) . .
C12A C2A C3A C4A 140.8(6) . .
C1A C2A C3A C15A -154.5(6) . .
C12A C2A C3A C15A -2.0(10) . .
C15A C3A C4A C5A 150.0(5) . .
C2A C3A C4A C5A 1.1(8) . .
C15A C3A C4A C17A 2.5(7) . .
C2A C3A C4A C17A -146.4(5) . .
C3A C4A C5A C6A 9.2(7) . .
C17A C4A C5A C6A 154.0(4) . .
C3A C4A C5A C20A -139.1(6) . .
C17A C4A C5A C20A 5.7(7) . .
C2A C1A C6A C7A 145.1(4) . .
C9A C1A C6A C7A -0.4(4) . .
C2A C1A C6A C5A -4.4(6) . .
C9A C1A C6A C5A -149.9(4) . .
C4A C5A C6A C1A -7.8(6) . .
C20A C5A C6A C1A 142.2(5) . .
C4A C5A C6A C7A -152.0(4) . .
C20A C5A C6A C7A -2.0(7) . .
C1A C6A C7A C22A -141.3(4) . .
C5A C6A C7A C22A 4.7(6) . .
C1A C6A C7A C8A 1.2(4) . .
C5A C6A C7A C8A 147.2(4) . .
C22A C7A C8A C25A -0.9(5) . .
C6A C7A C8A C25A -144.2(3) . .
C22A C7A C8A C9A 141.8(4) . .
C6A C7A C8A C9A -1.6(4) . .
C25A C8A C9A C10A -2.9(5) . .
C7A C8A C9A C10A -143.3(3) . .
C25A C8A C9A C1A 141.7(4) . .
C7A C8A C9A C1A 1.3(4) . .
C2A C1A C9A C10A -6.8(5) . .
C6A C1A C9A C10A 142.3(4) . .
C2A C1A C9A C8A -149.7(3) . .
C6A C1A C9A C8A -0.6(4) . .
C8A C9A C10A C11A 140.6(4) . .
C1A C9A C10A C11A 1.9(6) . .
C8A C9A C10A C27A 0.6(6) . .
C1A C9A C10A C27A -138.1(5) . .
C9A C10A C11A C29A -142.2(4) . .
C27A C10A C11A C29A 0.2(6) . .
C9A C10A C11A C12A 3.9(6) . .
C27A C10A C11A C12A 146.3(6) . .
C1A C2A C12A C13A 146.2(6) . .
C3A C2A C12A C13A -3.7(9) . .
C1A C2A C12A C11A -0.3(8) . .
C3A C2A C12A C11A -150.2(6) . .
C29A C11A C12A C13A -11.3(9) . .
C10A C11A C12A C13A -153.3(6) . .
C29A C11A C12A C2A 137.2(5) . .
C10A C11A C12A C2A -4.9(7) . .
C2A C12A C13A C31A -136.0(6) . .
C11A C12A C13A C31A 11.8(10) . .
C2A C12A C13A C14A 8.3(11) . .
C11A C12A C13A C14A 156.2(5) . .
C12A C13A C14A C33A -148.6(7) . .
C31A C13A C14A C33A 2.0(6) . .
C12A C13A C14A C15A -7.0(9) . .
C31A C13A C14A C15A 143.5(4) . .
C33A C14A C15A C16A 0.0(6) . .
C13A C14A C15A C16A -138.9(5) . .
C33A C14A C15A C3A 140.1(5) . .
C13A C14A C15A C3A 1.3(7) . .
C4A C3A C15A C16A -1.7(7) . .
C2A C3A C15A C16A 146.3(6) . .
C4A C3A C15A C14A -144.8(5) . .
C2A C3A C15A C14A 3.1(9) . .
C14A C15A C16A C35A 0.7(8) . .
C3A C15A C16A C35A -141.5(6) . .
C14A C15A C16A C17A 142.5(4) . .
C3A C15A C16A C17A 0.3(7) . .
C35A C16A C17A C18A 3.6(8) . .
C15A C16A C17A C18A -140.5(4) . .
C35A C16A C17A C4A 145.3(4) . .
C15A C16A C17A C4A 1.2(5) . .
C5A C4A C17A C18A -5.7(6) . .
C3A C4A C17A C18A 141.3(5) . .
C5A C4A C17A C16A -149.3(4) . .
C3A C4A C17A C16A -2.3(5) . .
C16A C17A C18A C19A 136.8(5) . .
C4A C17A C18A C19A 1.0(6) . .
C16A C17A C18A C37A -3.0(6) . .
C4A C17A C18A C37A -138.7(4) . .
C17A C18A C19A C20A 3.4(7) . .
C37A C18A C19A C20A 147.5(5) . .
C17A C18A C19A C39A -143.0(4) . .
C37A C18A C19A C39A 1.1(5) . .
C18A C19A C20A C5A -3.2(7) . .
C39A C19A C20A C5A 138.1(5) . .
C18A C19A C20A C21A -153.7(5) . .
C39A C19A C20A C21A -12.4(7) . .
C4A C5A C20A C19A -1.3(8) . .
C6A C5A C20A C19A -152.1(5) . .
C4A C5A C20A C21A 146.5(5) . .
C6A C5A C20A C21A -4.3(7) . .
C19A C20A C21A C41A 11.8(8) . .
C5A C20A C21A C41A -137.2(6) . .
C19A C20A C21A C22A 156.8(5) . .
C5A C20A C21A C22A 7.8(8) . .
C6A C7A C22A C23A 138.1(4) . .
C8A C7A C22A C23A -0.4(6) . .
C6A C7A C22A C21A -0.9(6) . .
C8A C7A C22A C21A -139.4(5) . .
C41A C21A C22A C7A 142.5(5) . .
C20A C21A C22A C7A -5.1(7) . .
C41A C21A C22A C23A -3.1(6) . .
C20A C21A C22A C23A -150.7(5) . .
C7A C22A C23A C42A -141.0(5) . .
C21A C22A C23A C42A 3.1(5) . .
C7A C22A C23A C24A 1.8(6) . .
C21A C22A C23A C24A 145.9(4) . .
C42A C23A C24A C25A 137.7(4) . .
C22A C23A C24A C25A -1.9(5) . .
C42A C23A C24A C45A 0.9(6) . .
C22A C23A C24A C45A -138.6(5) . .
C23A C24A C25A C8A 0.6(5) . .
C45A C24A C25A C8A 138.6(5) . .
C23A C24A C25A C26A -140.8(4) . .
C45A C24A C25A C26A -2.9(6) . .
C9A C8A C25A C24A -135.9(4) . .
C7A C8A C25A C24A 0.7(5) . .
C9A C8A C25A C26A 2.7(6) . .
C7A C8A C25A C26A 139.4(4) . .
C24A C25A C26A C27A 143.3(6) . .
C8A C25A C26A C27A -0.3(8) . .
C24A C25A C26A C46A 0.4(5) . .
C8A C25A C26A C46A -143.2(4) . .
C46A C26A C27A C10A 136.4(6) . .
C25A C26A C27A C10A -1.9(10) . .
C46A C26A C27A C28A 5.2(10) . .
C25A C26A C27A C28A -133.1(7) . .
C9A C10A C27A C26A 1.8(8) . .
C11A C10A C27A C26A -140.7(6) . .
C9A C10A C27A C28A 142.3(4) . .
C11A C10A C27A C28A -0.2(6) . .
C26A C27A C28A C29A 140.2(6) . .
C10A C27A C28A C29A 0.2(6) . .
C26A C27A C28A C48A -5.5(9) . .
C10A C27A C28A C48A -145.5(4) . .
C48A C28A C29A C30A -4.3(6) . .
C27A C28A C29A C30A -146.5(5) . .
C48A C28A C29A C11A 142.1(4) . .
C27A C28A C29A C11A -0.1(6) . .
C10A C11A C29A C28A 0.0(5) . .
C12A C11A C29A C28A -146.0(5) . .
C10A C11A C29A C30A 146.0(4) . .
C12A C11A C29A C30A 0.0(7) . .
C28A C29A C30A C31A 153.7(4) . .
C11A C29A C30A C31A 11.6(6) . .
C28A C29A C30A C50A 2.7(6) . .
C11A C29A C30A C50A -139.4(5) . .
C29A C30A C31A C32A -156.0(4) . .
C50A C30A C31A C32A -5.4(6) . .
C29A C30A C31A C13A -11.4(6) . .
C50A C30A C31A C13A 139.2(5) . .
C12A C13A C31A C32A 147.1(7) . .
C14A C13A C31A C32A -2.6(6) . .
C12A C13A C31A C30A -0.7(9) . .
C14A C13A C31A C30A -150.4(4) . .
C30A C31A C32A C52A 6.9(7) . .
C13A C31A C32A C52A -140.1(5) . .
C30A C31A C32A C33A 149.2(4) . .
C13A C31A C32A C33A 2.2(5) . .
C15A C14A C33A C34A -0.3(5) . .
C13A C14A C33A C34A 141.2(4) . .
C15A C14A C33A C32A -142.3(4) . .
C13A C14A C33A C32A -0.7(5) . .
C52A C32A C33A C14A 143.9(4) . .
C31A C32A C33A C14A -0.9(4) . .
C52A C32A C33A C34A 0.1(5) . .
C31A C32A C33A C34A -144.7(4) . .
C14A C33A C34A C54A -135.5(4) . .
C32A C33A C34A C54A 2.0(6) . .
C14A C33A C34A C35A 0.0(5) . .
C32A C33A C34A C35A 137.6(4) . .
C15A C16A C35A C36A 137.4(6) . .
C17A C16A C35A C36A -1.1(7) . .
C15A C16A C35A C34A -1.0(8) . .
C17A C16A C35A C34A -139.5(5) . .
C33A C34A C35A C16A 0.6(6) . .
C54A C34A C35A C16A 142.5(5) . .
C33A C34A C35A C36A -141.1(4) . .
C54A C34A C35A C36A 0.9(4) . .
C16A C35A C36A C37A -1.8(7) . .
C34A C35A C36A C37A 139.4(4) . .
C16A C35A C36A C55A -141.9(4) . .
C34A C35A C36A C55A -0.8(4) . .
C35A C36A C37A C38A -133.2(5) . .
C55A C36A C37A C38A 2.3(7) . .
C35A C36A C37A C18A 2.4(6) . .
C55A C36A C37A C18A 137.8(4) . .
C17A C18A C37A C36A 0.0(6) . .
C19A C18A C37A C36A -145.1(4) . .
C17A C18A C37A C38A 143.1(4) . .
C19A C18A C37A C38A -2.1(5) . .
C36A C37A C38A C39A 141.2(5) . .
C18A C37A C38A C39A 2.3(5) . .
C36A C37A C38A C57A -4.1(7) . .
C18A C37A C38A C57A -142.9(4) . .
C37A C38A C39A C40A -146.8(5) . .
C57A C38A C39A C40A -3.9(7) . .
C37A C38A C39A C19A -1.6(5) . .
C57A C38A C39A C19A 141.3(5) . .
C20A C19A C39A C38A -145.7(5) . .
C18A C19A C39A C38A 0.3(5) . .
C20A C19A C39A C40A -0.7(7) . .
C18A C19A C39A C40A 145.3(4) . .
C38A C39A C40A C41A 155.9(5) . .
C19A C39A C40A C41A 14.8(6) . .
C38A C39A C40A C59A 2.6(7) . .
C19A C39A C40A C59A -138.4(5) . .
C39A C40A C41A C21A -16.2(7) . .
C59A C40A C41A C21A 135.6(6) . .
C39A C40A C41A C42A -156.3(4) . .
C59A C40A C41A C42A -4.6(7) . .
C22A C21A C41A C40A -143.9(6) . .
C20A C21A C41A C40A 2.9(8) . .
C22A C21A C41A C42A 1.8(6) . .
C20A C21A C41A C42A 148.6(5) . .
C22A C23A C42A C43A 138.8(5) . .
C24A C23A C42A C43A -3.1(7) . .
C22A C23A C42A C41A -2.0(5) . .
C24A C23A C42A C41A -143.9(4) . .
C40A C41A C42A C43A 3.6(7) . .
C21A C41A C42A C43A -144.4(5) . .
C40A C41A C42A C23A 148.2(4) . .
C21A C41A C42A C23A 0.1(5) . .
C23A C42A C43A C60A -135.4(7) . .
C41A C42A C43A C60A 2.9(8) . .
C23A C42A C43A C44A 3.8(7) . .
C41A C42A C43A C44A 142.1(5) . .
C42A C43A C44A C45A -2.6(8) . .
C60A C43A C44A C45A 142.2(7) . .
C42A C43A C44A C62A -144.8(5) . .
C60A C43A C44A C62A -0.1(6) . .
C43A C44A C45A C24A 0.7(10) . .
C62A C44A C45A C24A 137.4(7) . .
C43A C44A C45A C46A -137.3(6) . .
C62A C44A C45A C46A -0.7(10) . .
C25A C24A C45A C44A -140.3(7) . .
C23A C24A C45A C44A 0.1(9) . .
C25A C24A C45A C46A 3.9(7) . .
C23A C24A C45A C46A 144.3(5) . .
C27A C26A C46A C47A -2.2(9) . .
C25A C26A C46A C47A 141.0(5) . .
C27A C26A C46A C45A -141.3(7) . .
C25A C26A C46A C45A 2.0(6) . .
C44A C45A C46A C47A 1.3(10) . .
C24A C45A C46A C47A -144.2(5) . .
C44A C45A C46A C26A 141.9(7) . .
C24A C45A C46A C26A -3.5(7) . .
C26A C46A C47A C48A -0.6(8) . .
C45A C46A C47A C48A 135.2(6) . .
C26A C46A C47A C63A -137.7(6) . .
C45A C46A C47A C63A -1.9(7) . .
C29A C28A C48A C49A -2.0(6) . .
C27A C28A C48A C49A 139.3(5) . .
C29A C28A C48A C47A -138.8(4) . .
C27A C28A C48A C47A 2.6(5) . .
C46A C47A C48A C28A 0.1(6) . .
C63A C47A C48A C28A 141.5(3) . .
C46A C47A C48A C49A -141.7(5) . .
C63A C47A C48A C49A -0.3(4) . .
C28A C48A C49A C64A -140.9(4) . .
C47A C48A C49A C64A -0.1(5) . .
C28A C48A C49A C50A 8.8(6) . .
C47A C48A C49A C50A 149.6(4) . .
C31A C30A C50A C51A -0.9(7) . .
C29A C30A C50A C51A 149.9(5) . .
C31A C30A C50A C49A -146.0(5) . .
C29A C30A C50A C49A 4.9(7) . .
C64A C49A C50A C51A -14.4(7) . .
C48A C49A C50A C51A -157.7(4) . .
C64A C49A C50A C30A 132.9(5) . .
C48A C49A C50A C30A -10.4(7) . .
C30A C50A C51A C66A -138.1(5) . .
C49A C50A C51A C66A 11.0(7) . .
C30A C50A C51A C52A 5.8(7) . .
C49A C50A C51A C52A 155.0(4) . .
C31A C32A C52A C53A 137.6(5) . .
C33A C32A C52A C53A -1.1(6) . .
C31A C32A C52A C51A -1.8(6) . .
C33A C32A C52A C51A -140.4(4) . .
C66A C51A C52A C32A 144.1(4) . .
C50A C51A C52A C32A -4.7(7) . .
C66A C51A C52A C53A -0.9(5) . .
C50A C51A C52A C53A -149.7(5) . .
C32A C52A C53A C54A 0.0(6) . .
C51A C52A C53A C54A 142.8(4) . .
C32A C52A C53A C67A -141.2(4) . .
C51A C52A C53A C67A 1.6(4) . .
C67A C53A C54A C55A -1.7(5) . .
C52A C53A C54A C55A -138.6(4) . .
C67A C53A C54A C34A 138.9(4) . .
C52A C53A C54A C34A 2.0(6) . .
C33A C34A C54A C55A 139.7(4) . .
C35A C34A C54A C55A -0.6(4) . .
C33A C34A C54A C53A -3.0(6) . .
C35A C34A C54A C53A -143.3(4) . .
C53A C54A C55A C56A 3.7(7) . .
C34A C54A C55A C56A -139.0(5) . .
C53A C54A C55A C36A 143.0(4) . .
C34A C54A C55A C36A 0.2(4) . .
C37A C36A C55A C56A 1.7(6) . .
C35A C36A C55A C56A 144.5(5) . .
C37A C36A C55A C54A -142.5(4) . .
C35A C36A C55A C54A 0.3(4) . .
C54A C55A C56A C57A 132.2(6) . .
C36A C55A C56A C57A -3.9(8) . .
C54A C55A C56A C68A -3.2(8) . .
C36A C55A C56A C68A -139.2(5) . .
C55A C56A C57A C38A 2.1(9) . .
C68A C56A C57A C38A 142.0(4) . .
C55A C56A C57A C58A -138.0(6) . .
C68A C56A C57A C58A 1.9(6) . .
C39A C38A C57A C56A -138.8(6) . .
C37A C38A C57A C56A 2.0(6) . .
C39A C38A C57A C58A -1.0(6) . .
C37A C38A C57A C58A 139.8(4) . .
C56A C57A C58A C59A 147.9(6) . .
C38A C57A C58A C59A 7.6(6) . .
C56A C57A C58A C69A -3.2(6) . .
C38A C57A C58A C69A -143.6(5) . .
C69A C58A C59A C60A -9.0(11) . .
C57A C58A C59A C60A -154.5(7) . .
C69A C58A C59A C40A 136.5(6) . .
C57A C58A C59A C40A -8.9(9) . .
C41A C40A C59A C58A -147.1(6) . .
C39A C40A C59A C58A 3.7(9) . .
C41A C40A C59A C60A -0.6(9) . .
C39A C40A C59A C60A 150.2(7) . .
C42A C43A C60A C61A 141.9(6) . .
C44A C43A C60A C61A 0.1(8) . .
C42A C43A C60A C59A -8.5(12) . .
C44A C43A C60A C59A -150.3(8) . .
C58A C59A C60A C43A 154.9(6) . .
C40A C59A C60A C43A 7.1(12) . .
C58A C59A C60A C61A 7.2(12) . .
C40A C59A C60A C61A -140.6(6) . .
C43A C60A C61A C70A -146.4(5) . .
C59A C60A C61A C70A 5.1(11) . .
C43A C60A C61A C62A -0.1(7) . .
C59A C60A C61A C62A 151.4(7) . .
C70A C61A C62A C63A 4.1(6) . .
C60A C61A C62A C63A -142.4(5) . .
C70A C61A C62A C44A 146.6(4) . .
C60A C61A C62A C44A 0.0(5) . .
C45A C44A C62A C63A 0.9(8) . .
C43A C44A C62A C63A 143.2(5) . .
C45A C44A C62A C61A -142.3(6) . .
C43A C44A C62A C61A 0.0(5) . .
C61A C62A C63A C64A -1.0(6) . .
C44A C62A C63A C64A -140.3(4) . .
C61A C62A C63A C47A 137.6(4) . .
C44A C62A C63A C47A -1.7(7) . .
C46A C47A C63A C62A 2.3(7) . .
C48A C47A C63A C62A -141.1(4) . .
C46A C47A C63A C64A 144.1(4) . .
C48A C47A C63A C64A 0.7(4) . .
C48A C49A C64A C65A 148.7(3) . .
C50A C49A C64A C65A 3.8(7) . .
C48A C49A C64A C63A 0.6(5) . .
C50A C49A C64A C63A -144.3(5) . .
C62A C63A C64A C49A 144.0(4) . .
C47A C63A C64A C49A -0.8(5) . .
C62A C63A C64A C65A -1.2(6) . .
C47A C63A C64A C65A -146.0(4) . .
C49A C64A C65A C70A -142.1(4) . .
C63A C64A C65A C70A 0.5(6) . .
C49A C64A C65A C66A 10.1(5) . .
C63A C64A C65A C66A 152.7(4) . .
C50A C51A C66A C65A 1.8(8) . .
C52A C51A C66A C65A -146.1(5) . .
C50A C51A C66A C67A 147.9(5) . .
C52A C51A C66A C67A -0.1(5) . .
C70A C65A C66A C51A 136.8(5) . .
C64A C65A C66A C51A -13.3(6) . .
C70A C65A C66A C67A -7.1(6) . .
C64A C65A C66A C67A -157.2(4) . .
C54A C53A C67A C68A -0.5(5) . .
C52A C53A C67A C68A 140.9(4) . .
C54A C53A C67A C66A -143.0(4) . .
C52A C53A C67A C66A -1.6(4) . .
C51A C66A C67A C68A -142.4(4) . .
C65A C66A C67A C68A 6.0(6) . .
C51A C66A C67A C53A 1.0(5) . .
C65A C66A C67A C53A 149.4(4) . .
C53A C67A C68A C69A -137.4(5) . .
C66A C67A C68A C69A 0.1(6) . .
C53A C67A C68A C56A 1.1(6) . .
C66A C67A C68A C56A 138.6(5) . .
C55A C56A C68A C67A 0.7(8) . .
C57A C56A C68A C67A -144.3(4) . .
C55A C56A C68A C69A 145.2(6) . .
C57A C56A C68A C69A 0.1(6) . .
C67A C68A C69A C58A 139.9(5) . .
C56A C68A C69A C58A -2.2(7) . .
C67A C68A C69A C70A -5.1(8) . .
C56A C68A C69A C70A -147.2(6) . .
C59A C58A C69A C68A -146.6(6) . .
C57A C58A C69A C68A 3.3(6) . .
C59A C58A C69A C70A -0.9(9) . .
C57A C58A C69A C70A 149.0(4) . .
C62A C61A C70A C65A -4.9(5) . .
C60A C61A C70A C65A 136.0(6) . .
C62A C61A C70A C69A -155.6(4) . .
C60A C61A C70A C69A -14.6(7) . .
C64A C65A C70A C61A 2.6(5) . .
C66A C65A C70A C61A -147.8(4) . .
C64A C65A C70A C69A 152.7(4) . .
C66A C65A C70A C69A 2.4(6) . .
C68A C69A C70A C61A 155.6(5) . .
C58A C69A C70A C61A 12.7(7) . .
C68A C69A C70A C65A 3.9(7) . .
C58A C69A C70A C65A -139.1(5) . .
C9B C1B C2B C3B 156.3(6) . .
C6B C1B C2B C3B 15.3(8) . .
C9B C1B C2B C12B 7.2(10) . .
C6B C1B C2B C12B -133.8(8) . .
C1B C2B C3B C4B -17.4(9) . .
C12B C2B C3B C4B 133.5(9) . .
C1B C2B C3B C15B -157.9(6) . .
C12B C2B C3B C15B -7.0(10) . .
C2B C3B C4B C5B 4.3(12) . .
C15B C3B C4B C5B 150.7(8) . .
C2B C3B C4B C17B -144.6(8) . .
C15B C3B C4B C17B 1.9(8) . .
C3B C4B C5B C6B 11.7(11) . .
C17B C4B C5B C6B 158.8(7) . .
C3B C4B C5B C20B -138.4(8) . .
C17B C4B C5B C20B 8.7(12) . .
C4B C5B C6B C7B -153.2(7) . .
C20B C5B C6B C7B -2.0(10) . .
C4B C5B C6B C1B -13.1(10) . .
C20B C5B C6B C1B 138.1(7) . .
C9B C1B C6B C7B -2.1(7) . .
C2B C1B C6B C7B 141.5(6) . .
C9B C1B C6B C5B -144.8(7) . .
C2B C1B C6B C5B -1.1(10) . .
C5B C6B C7B C22B 1.7(10) . .
C1B C6B C7B C22B -142.8(7) . .
C5B C6B C7B C8B 147.5(6) . .
C1B C6B C7B C8B 3.0(6) . .
C22B C7B C8B C25B 0.8(8) . .
C6B C7B C8B C25B -145.8(6) . .
C22B C7B C8B C9B 143.9(6) . .
C6B C7B C8B C9B -2.7(6) . .
C2B C1B C9B C8B -147.0(6) . .
C6B C1B C9B C8B 0.2(7) . .
C2B C1B C9B C10B -5.6(9) . .
C6B C1B C9B C10B 141.6(6) . .
C25B C8B C9B C1B 138.6(7) . .
C7B C8B C9B C1B 1.6(7) . .
C25B C8B C9B C10B -5.8(9) . .
C7B C8B C9B C10B -142.8(5) . .
C1B C9B C10B C11B -0.7(8) . .
C8B C9B C10B C11B 140.7(5) . .
C1B C9B C10B C27B -140.1(7) . .
C8B C9B C10B C27B 1.3(7) . .
C27B C10B C11B C29B -1.3(8) . .
C9B C10B C11B C29B -141.8(7) . .
C27B C10B C11B C12B 146.6(7) . .
C9B C10B C11B C12B 6.0(8) . .
C29B C11B C12B C13B -10.4(14) . .
C10B C11B C12B C13B -153.8(9) . .
C29B C11B C12B C2B 138.8(8) . .
C10B C11B C12B C2B -4.6(10) . .
C1B C2B C12B C13B 148.3(9) . .
C3B C2B C12B C13B 2.4(12) . .
C1B C2B C12B C11B -2.1(12) . .
C3B C2B C12B C11B -148.0(7) . .
C11B C12B C13B C14B 154.7(8) . .
C2B C12B C13B C14B 5.2(15) . .
C11B C12B C13B C31B 7.1(15) . .
C2B C12B C13B C31B -142.4(7) . .
C12B C13B C14B C15B -8.9(16) . .
C31B C13B C14B C15B 141.1(7) . .
C12B C13B C14B C33B -152.7(10) . .
C31B C13B C14B C33B -2.7(10) . .
C13B C14B C15B C16B -139.3(9) . .
C33B C14B C15B C16B 1.2(10) . .
C13B C14B C15B C3B 3.9(11) . .
C33B C14B C15B C3B 144.3(7) . .
C4B C3B C15B C14B -145.8(6) . .
C2B C3B C15B C14B 3.9(9) . .
C4B C3B C15B C16B -1.9(7) . .
C2B C3B C15B C16B 147.8(6) . .
C14B C15B C16B C35B 2.2(10) . .
C3B C15B C16B C35B -139.8(6) . .
C14B C15B C16B C17B 143.1(7) . .
C3B C15B C16B C17B 1.2(7) . .
C35B C16B C17B C18B 1.3(9) . .
C15B C16B C17B C18B -142.6(7) . .
C35B C16B C17B C4B 144.0(6) . .
C15B C16B C17B C4B 0.1(7) . .
C3B C4B C17B C18B 142.4(7) . .
C5B C4B C17B C18B -6.9(11) . .
C3B C4B C17B C16B -1.3(8) . .
C5B C4B C17B C16B -150.6(7) . .
C16B C17B C18B C19B 139.5(6) . .
C4B C17B C18B C19B 1.6(10) . .
C16B C17B C18B C37B -0.9(10) . .
C4B C17B C18B C37B -138.8(7) . .
C17B C18B C19B C39B -141.5(6) . .
C37B C18B C19B C39B 2.3(6) . .
C17B C18B C19B C20B 2.3(10) . .
C37B C18B C19B C20B 146.1(6) . .
C18B C19B C20B C21B -150.2(6) . .
C39B C19B C20B C21B -7.4(9) . .
C18B C19B C20B C5B -0.6(9) . .
C39B C19B C20B C5B 142.2(6) . .
C6B C5B C20B C21B -2.4(10) . .
C4B C5B C20B C21B 146.1(7) . .
C6B C5B C20B C19B -153.4(7) . .
C4B C5B C20B C19B -4.9(10) . .
C19B C20B C21B C22B 154.6(6) . .
C5B C20B C21B C22B 7.0(9) . .
C19B C20B C21B C41B 10.4(10) . .
C5B C20B C21B C41B -137.1(8) . .
C6B C7B C22B C21B 3.3(10) . .
C8B C7B C22B C21B -137.2(6) . .
C6B C7B C22B C23B 137.3(8) . .
C8B C7B C22B C23B -3.2(9) . .
C20B C21B C22B C7B -7.9(9) . .
C41B C21B C22B C7B 137.3(8) . .
C20B C21B C22B C23B -149.3(6) . .
C41B C21B C22B C23B -4.1(7) . .
C7B C22B C23B C24B 5.0(11) . .
C21B C22B C23B C24B 147.3(7) . .
C7B C22B C23B C42B -141.5(6) . .
C21B C22B C23B C42B 0.8(7) . .
C42B C23B C24B C25B 136.0(8) . .
C22B C23B C24B C25B -4.3(11) . .
C42B C23B C24B C45B 1.0(12) . .
C22B C23B C24B C45B -139.3(7) . .
C9B C8B C25B C24B -132.6(7) . .
C7B C8B C25B C24B -0.1(8) . .
C9B C8B C25B C26B 5.5(10) . .
C7B C8B C25B C26B 137.9(6) . .
C23B C24B C25B C8B 2.1(9) . .
C45B C24B C25B C8B 141.6(6) . .
C23B C24B C25B C26B -138.8(7) . .
C45B C24B C25B C26B 0.7(6) . .
C8B C25B C26B C27B -0.3(9) . .
C24B C25B C26B C27B 142.4(6) . .
C8B C25B C26B C46B -143.3(6) . .
C24B C25B C26B C46B -0.6(6) . .
C46B C26B C27B C10B 132.4(8) . .
C25B C26B C27B C10B -4.2(12) . .
C46B C26B C27B C28B -1.5(11) . .
C25B C26B C27B C28B -138.1(7) . .
C11B C10B C27B C26B -139.1(8) . .
C9B C10B C27B C26B 3.6(11) . .
C11B C10B C27B C28B 1.0(7) . .
C9B C10B C27B C28B 143.7(5) . .
C26B C27B C28B C48B -0.5(10) . .
C10B C27B C28B C48B -145.2(5) . .
C26B C27B C28B C29B 144.2(8) . .
C10B C27B C28B C29B -0.5(8) . .
C10B C11B C29B C28B 0.9(9) . .
C12B C11B C29B C28B -145.9(7) . .
C10B C11B C29B C30B 148.3(7) . .
C12B C11B C29B C30B 1.5(12) . .
C48B C28B C29B C11B 142.5(6) . .
C27B C28B C29B C11B -0.3(9) . .
C48B C28B C29B C30B -4.3(12) . .
C27B C28B C29B C30B -147.1(8) . .
C11B C29B C30B C31B 10.6(11) . .
C28B C29B C30B C31B 154.4(7) . .
C11B C29B C30B C50B -140.5(7) . .
C28B C29B C30B C50B 3.3(11) . .
C50B C30B C31B C32B -2.8(8) . .
C29B C30B C31B C32B -153.5(7) . .
C50B C30B C31B C13B 137.1(7) . .
C29B C30B C31B C13B -13.5(8) . .
C14B C13B C31B C32B 2.2(9) . .
C12B C13B C31B C32B 153.6(9) . .
C14B C13B C31B C30B -146.3(7) . .
C12B C13B C31B C30B 5.1(13) . .
C30B C31B C32B C52B 1.6(8) . .
C13B C31B C32B C52B -143.3(6) . .
C30B C31B C32B C33B 144.1(6) . .
C13B C31B C32B C33B -0.8(7) . .
C13B C14B C33B C34B 143.3(9) . .
C15B C14B C33B C34B -3.9(11) . .
C13B C14B C33B C32B 2.1(9) . .
C15B C14B C33B C32B -145.1(6) . .
C31B C32B C33B C34B -142.6(8) . .
C52B C32B C33B C34B 0.0(10) . .
C31B C32B C33B C14B -0.7(7) . .
C52B C32B C33B C14B 141.9(6) . .
C14B C33B C34B C35B 3.6(14) . .
C32B C33B C34B C35B 140.3(9) . .
C14B C33B C34B C54B -136.1(9) . .
C32B C33B C34B C54B 0.7(13) . .
C15B C16B C35B C34B -2.7(9) . .
C17B C16B C35B C34B -137.9(7) . .
C15B C16B C35B C36B 133.8(6) . .
C17B C16B C35B C36B -1.5(7) . .
C33B C34B C35B C16B -0.2(13) . .
C54B C34B C35B C16B 145.7(6) . .
C33B C34B C35B C36B -139.3(9) . .
C54B C34B C35B C36B 6.6(9) . .
C16B C35B C36B C37B 1.4(8) . .
C34B C35B C36B C37B 137.2(8) . .
C16B C35B C36B C55B -140.7(6) . .
C34B C35B C36B C55B -4.9(8) . .
C35B C36B C37B C38B -136.2(6) . .
C55B C36B C37B C38B 0.4(9) . .
C35B C36B C37B C18B -0.9(8) . .
C55B C36B C37B C18B 135.8(7) . .
C17B C18B C37B C36B 0.7(9) . .
C19B C18B C37B C36B -144.0(6) . .
C17B C18B C37B C38B 142.3(7) . .
C19B C18B C37B C38B -2.4(6) . .
C36B C37B C38B C57B -3.5(9) . .
C18B C37B C38B C57B -144.0(5) . .
C36B C37B C38B C39B 142.1(6) . .
C18B C37B C38B C39B 1.6(6) . .
C18B C19B C39B C40B 144.1(5) . .
C20B C19B C39B C40B -4.7(8) . .
C18B C19B C39B C38B -1.3(6) . .
C20B C19B C39B C38B -150.0(5) . .
C57B C38B C39B C19B 144.4(6) . .
C37B C38B C39B C19B -0.2(6) . .
C57B C38B C39B C40B -4.3(8) . .
C37B C38B C39B C40B -149.0(5) . .
C19B C39B C40B C41B 12.6(8) . .
C38B C39B C40B C41B 154.4(6) . .
C19B C39B C40B C59B -138.1(8) . .
C38B C39B C40B C59B 3.7(8) . .
C39B C40B C41B C42B -154.1(8) . .
C59B C40B C41B C42B -2.5(14) . .
C39B C40B C41B C21B -8.8(11) . .
C59B C40B C41B C21B 142.8(9) . .
C20B C21B C41B C40B -1.9(11) . .
C22B C21B C41B C40B -147.5(7) . .
C20B C21B C41B C42B 151.3(6) . .
C22B C21B C41B C42B 5.7(8) . .
C40B C41B C42B C23B 145.3(9) . .
C21B C41B C42B C23B -5.1(9) . .
C40B C41B C42B C43B 4.4(13) . .
C21B C41B C42B C43B -146.0(5) . .
C24B C23B C42B C41B -140.7(9) . .
C22B C23B C42B C41B 2.8(10) . .
C24B C23B C42B C43B -0.5(12) . .
C22B C23B C42B C43B 143.1(6) . .
C41B C42B C43B C44B 139.9(7) . .
C23B C42B C43B C44B 0.2(8) . .
C41B C42B C43B C60B 0.2(9) . .
C23B C42B C43B C60B -139.5(8) . .
C60B C43B C44B C45B 141.3(6) . .
C42B C43B C44B C45B -0.4(7) . .
C60B C43B C44B C62B 0.3(7) . .
C42B C43B C44B C62B -141.4(5) . .
C43B C44B C45B C46B -136.0(6) . .
C62B C44B C45B C46B 0.8(8) . .
C43B C44B C45B C24B 0.9(7) . .
C62B C44B C45B C24B 137.6(5) . .
C23B C24B C45B C44B -1.1(9) . .
C25B C24B C45B C44B -142.7(5) . .
C23B C24B C45B C46B 141.1(7) . .
C25B C24B C45B C46B -0.5(6) . .
C44B C45B C46B C47B -2.1(9) . .
C24B C45B C46B C47B -143.1(5) . .
C44B C45B C46B C26B 141.1(6) . .
C24B C45B C46B C26B 0.1(6) . .
C27B C26B C46B C47B 2.0(10) . .
C25B C26B C46B C47B 142.8(6) . .
C27B C26B C46B C45B -140.5(7) . .
C25B C26B C46B C45B 0.3(6) . .
C45B C46B C47B C63B 2.2(8) . .
C26B C46B C47B C63B -137.7(6) . .
C45B C46B C47B C48B 139.5(6) . .
C26B C46B C47B C48B -0.4(8) . .
C29B C28B C48B C47B -137.5(7) . .
C27B C28B C48B C47B 2.0(8) . .
C29B C28B C48B C49B -1.4(9) . .
C27B C28B C48B C49B 138.1(7) . .
C46B C47B C48B C28B -1.6(8) . .
C63B C47B C48B C28B 140.9(5) . .
C46B C47B C48B C49B -142.2(6) . .
C63B C47B C48B C49B 0.3(6) . .
C28B C48B C49B C64B -143.3(6) . .
C47B C48B C49B C64B -1.6(8) . .
C28B C48B C49B C50B 8.0(9) . .
C47B C48B C49B C50B 149.7(6) . .
C31B C30B C50B C51B 1.9(7) . .
C29B C30B C50B C51B 152.7(6) . .
C31B C30B C50B C49B -147.3(6) . .
C29B C30B C50B C49B 3.5(9) . .
C64B C49B C50B C30B 137.2(7) . .
C48B C49B C50B C30B -9.0(10) . .
C64B C49B C50B C51B -11.9(10) . .
C48B C49B C50B C51B -158.1(6) . .
C30B C50B C51B C66B -142.4(6) . .
C49B C50B C51B C66B 8.3(8) . .
C30B C50B C51B C52B -0.2(8) . .
C49B C50B C51B C52B 150.5(6) . .
C31B C32B C52B C51B 0.3(8) . .
C33B C32B C52B C51B -140.0(6) . .
C31B C32B C52B C53B 137.7(6) . .
C33B C32B C52B C53B -2.6(9) . .
C66B C51B C52B C32B 142.7(6) . .
C50B C51B C52B C32B -0.9(8) . .
C66B C51B C52B C53B -2.1(6) . .
C50B C51B C52B C53B -145.7(5) . .
C32B C52B C53B C54B 4.3(9) . .
C51B C52B C53B C54B 145.5(6) . .
C32B C52B C53B C67B -139.7(6) . .
C51B C52B C53B C67B 1.5(6) . .
C52B C53B C54B C55B -141.9(7) . .
C67B C53B C54B C55B -5.6(11) . .
C52B C53B C54B C34B -3.5(11) . .
C67B C53B C54B C34B 132.9(8) . .
C33B C34B C54B C53B 1.3(14) . .
C35B C34B C54B C53B -146.2(8) . .
C33B C34B C54B C55B 141.4(9) . .
C35B C34B C54B C55B -6.1(10) . .
C53B C54B C55B C56B 3.0(14) . .
C34B C54B C55B C56B -139.4(11) . .
C53B C54B C55B C36B 145.8(8) . .
C34B C54B C55B C36B 3.4(10) . .
C37B C36B C55B C56B 4.6(11) . .
C35B C36B C55B C56B 146.8(8) . .
C37B C36B C55B C54B -141.5(7) . .
C35B C36B C55B C54B 0.6(8) . .
C54B C55B C56B C57B 132.7(10) . .
C36B C55B C56B C57B -6.6(14) . .
C54B C55B C56B C68B 3.2(16) . .
C36B C55B C56B C68B -136.0(9) . .
C37B C38B C57B C58B 140.1(6) . .
C39B C38B C57B C58B -0.9(9) . .
C37B C38B C57B C56B 1.6(9) . .
C39B C38B C57B C56B -139.4(7) . .
C55B C56B C57B C38B 3.7(13) . .
C68B C56B C57B C38B 140.9(7) . .
C55B C56B C57B C58B -137.9(9) . .
C68B C56B C57B C58B -0.7(9) . .
C38B C57B C58B C59B 7.1(10) . .
C56B C57B C58B C59B 148.9(9) . .
C38B C57B C58B C69B -142.6(6) . .
C56B C57B C58B C69B -0.8(8) . .
C57B C58B C59B C60B -152.7(9) . .
C69B C58B C59B C60B -8.0(15) . .
C57B C58B C59B C40B -7.7(13) . .
C69B C58B C59B C40B 137.0(7) . .
C41B C40B C59B C58B -148.6(8) . .
C39B C40B C59B C58B 2.0(12) . .
C41B C40B C59B C60B -4.0(14) . .
C39B C40B C59B C60B 146.6(9) . .
C58B C59B C60B C61B 7.4(16) . .
C40B C59B C60B C61B -138.3(8) . .
C58B C59B C60B C43B 154.3(8) . .
C40B C59B C60B C43B 8.6(17) . .
C44B C43B C60B C61B 1.6(8) . .
C42B C43B C60B C61B 144.7(6) . .
C44B C43B C60B C59B -149.8(10) . .
C42B C43B C60B C59B -6.7(13) . .
C59B C60B C61B C70B 3.9(13) . .
C43B C60B C61B C70B -148.1(6) . .
C59B C60B C61B C62B 149.2(10) . .
C43B C60B C61B C62B -2.8(8) . .
C60B C61B C62B C63B -140.6(7) . .
C70B C61B C62B C63B 6.9(9) . .
C60B C61B C62B C44B 3.0(7) . .
C70B C61B C62B C44B 150.5(5) . .
C43B C44B C62B C63B 142.9(5) . .
C45B C44B C62B C63B 0.6(8) . .
C43B C44B C62B C61B -2.0(6) . .
C45B C44B C62B C61B -144.3(5) . .
C61B C62B C63B C64B -1.9(9) . .
C44B C62B C63B C64B -140.9(6) . .
C61B C62B C63B C47B 138.4(6) . .
C44B C62B C63B C47B -0.5(8) . .
C46B C47B C63B C62B -0.9(8) . .
C48B C47B C63B C62B -142.7(5) . .
C46B C47B C63B C64B 142.8(6) . .
C48B C47B C63B C64B 1.0(7) . .
C50B C49B C64B C65B 0.9(12) . .
C48B C49B C64B C65B 150.0(7) . .
C50B C49B C64B C63B -146.9(7) . .
C48B C49B C64B C63B 2.2(9) . .
C62B C63B C64B C49B 142.7(7) . .
C47B C63B C64B C49B -2.0(8) . .
C62B C63B C64B C65B -3.8(10) . .
C47B C63B C64B C65B -148.5(7) . .
C49B C64B C65B C70B -138.7(8) . .
C63B C64B C65B C70B 4.2(11) . .
C49B C64B C65B C66B 11.7(11) . .
C63B C64B C65B C66B 154.5(7) . .
C52B C51B C66B C67B 1.8(7) . .
C50B C51B C66B C67B 148.1(5) . .
C52B C51B C66B C65B -140.8(7) . .
C50B C51B C66B C65B 5.4(10) . .
C64B C65B C66B C51B -15.8(11) . .
C70B C65B C66B C51B 131.9(8) . .
C64B C65B C66B C67B -158.0(6) . .
C70B C65B C66B C67B -10.3(9) . .
C51B C66B C67B C68B -138.2(6) . .
C65B C66B C67B C68B 11.0(8) . .
C51B C66B C67B C53B -0.8(6) . .
C65B C66B C67B C53B 148.4(5) . .
C54B C53B C67B C68B 1.7(9) . .
C52B C53B C67B C68B 140.7(5) . .
C54B C53B C67B C66B -139.5(7) . .
C52B C53B C67B C66B -0.5(5) . .
C66B C67B C68B C69B -4.4(9) . .
C53B C67B C68B C69B -137.7(6) . .
C66B C67B C68B C56B 137.8(7) . .
C53B C67B C68B C56B 4.5(8) . .
C55B C56B C68B C69B 140.0(9) . .
C57B C56B C68B C69B 2.1(9) . .
C55B C56B C68B C67B -7.0(13) . .
C57B C56B C68B C67B -144.9(6) . .
C67B C68B C69B C58B 141.5(6) . .
C56B C68B C69B C58B -2.8(8) . .
C67B C68B C69B C70B -4.1(9) . .
C56B C68B C69B C70B -148.3(7) . .
C59B C58B C69B C68B -147.3(8) . .
C57B C58B C69B C68B 2.3(7) . .
C59B C58B C69B C70B -2.2(11) . .
C57B C58B C69B C70B 147.4(6) . .
C60B C61B C70B C65B 136.2(8) . .
C62B C61B C70B C65B -6.3(9) . .
C60B C61B C70B C69B -13.7(9) . .
C62B C61B C70B C69B -156.2(5) . .
C64B C65B C70B C61B 1.1(10) . .
C66B C65B C70B C61B -145.7(7) . .
C64B C65B C70B C69B 150.0(7) . .
C66B C65B C70B C69B 3.2(10) . .
C68B C69B C70B C61B 155.6(6) . .
C58B C69B C70B C61B 12.7(8) . .
C68B C69B C70B C65B 4.4(9) . .
C58B C69B C70B C65B -138.5(7) . .
C76 C71 C72 C73 0.03(15) . .
C77 C71 C72 C73 -178.11(9) . .
C76 C71 C72 C83 177.70(9) . .
C77 C71 C72 C83 -0.44(15) . .
C71 C72 C73 C74 -0.74(15) . .
C83 C72 C73 C74 -178.44(9) . .
C71 C72 C73 C89 177.28(10) . .
C83 C72 C73 C89 -0.42(15) . .
C72 C73 C74 C75 0.68(15) . .
C89 C73 C74 C75 -177.39(9) . .
C72 C73 C74 C95 179.18(9) . .
C89 C73 C74 C95 1.11(15) . .
C73 C74 C75 C76 0.10(15) . .
C95 C74 C75 C76 -178.43(9) . .
C73 C74 C75 C101 178.51(9) . .
C95 C74 C75 C101 -0.02(15) . .
C74 C75 C76 C71 -0.81(15) . .
C101 C75 C76 C71 -179.27(9) . .
C74 C75 C76 C107 177.34(9) . .
C101 C75 C76 C107 -1.12(15) . .
C72 C71 C76 C75 0.75(15) . .
C77 C71 C76 C75 178.84(10) . .
C72 C71 C76 C107 -177.46(9) . .
C77 C71 C76 C107 0.64(15) . .
C76 C71 C77 C78 48.53(16) . .
C72 C71 C77 C78 -133.36(12) . .
C71 C77 C78 C79 177.17(11) . .
C77 C78 C79 C82 4.75(19) . .
C77 C78 C79 C80 124.51(19) . .
C77 C78 C79 C81 -116.15(16) . .
C71 C72 C83 C84 47.44(16) . .
C73 C72 C83 C84 -134.89(12) . .
C72 C83 C84 C85 177.32(10) . .
C83 C84 C85 C88 16.03(17) . .
C83 C84 C85 C87 -104.44(14) . .
C83 C84 C85 C86 137.36(13) . .
C74 C73 C89 C90 -134.14(12) . .
C72 C73 C89 C90 47.81(16) . .
C73 C89 C90 C91 177.72(11) . .
C89 C90 C91 C94 4.82(18) . .
C89 C90 C91 C92 126.01(13) . .
C89 C90 C91 C93 -115.67(14) . .
C73 C74 C95 C96 51.69(16) . .
C75 C74 C95 C96 -129.79(12) . .
C74 C95 C96 C97 174.63(11) . .
C95 C96 C97 C99 10.74(18) . .
C95 C96 C97 C98 131.86(15) . .
C95 C96 C97 C100 -109.56(15) . .
C76 C75 C101 C102 -135.26(12) . .
C74 C75 C101 C102 46.30(16) . .
C75 C101 C102 C103 178.81(10) . .
C101 C102 C103 C106 -8.18(17) . .
C101 C102 C103 C105 -129.13(13) . .
C101 C102 C103 C104 113.13(13) . .
C75 C76 C107 C108 52.97(16) . .
C71 C76 C107 C108 -128.85(12) . .
C76 C107 C108 C109 174.55(10) . .
C107 C108 C109 C112 11.45(17) . .
C107 C108 C109 C110 133.09(12) . .
C107 C108 C109 C111 -109.63(13) . .
C118 C113 C114 C115 -0.57(15) . .
C119 C113 C114 C115 177.82(9) . .
C118 C113 C114 C125 -179.16(9) . .
C119 C113 C114 C125 -0.77(14) . .
C113 C114 C115 C116 2.12(15) . .
C125 C114 C115 C116 -179.33(9) . .
C113 C114 C115 C131 -175.11(9) . .
C125 C114 C115 C131 3.44(15) . .
C114 C115 C116 C117 -2.23(15) . .
C131 C115 C116 C117 174.92(9) . .
C114 C115 C116 C137 -179.49(9) . .
C131 C115 C116 C137 -2.34(15) . .
C115 C116 C117 C118 0.80(15) . .
C137 C116 C117 C118 177.98(9) . .
C115 C116 C117 C143 -177.17(9) . .
C137 C116 C117 C143 0.02(15) . .
C114 C113 C118 C117 -0.87(15) . .
C119 C113 C118 C117 -179.28(9) . .
C114 C113 C118 C149 177.21(9) . .
C119 C113 C118 C149 -1.21(14) . .
C116 C117 C118 C113 0.75(15) . .
C143 C117 C118 C113 178.67(9) . .
C116 C117 C118 C149 -177.37(9) . .
C143 C117 C118 C149 0.55(14) . .
C118 C113 C119 C120 -131.38(11) . .
C114 C113 C119 C120 50.22(15) . .
C113 C119 C120 C121 178.12(10) . .
C119 C120 C121 C122 -0.43(17) . .
C119 C120 C121 C123 -121.56(13) . .
C119 C120 C121 C124 121.25(14) . .
C113 C114 C125 C126 -134.79(12) . .
C115 C114 C125 C126 46.64(16) . .
C114 C125 C126 C127 176.41(11) . .
C125 C126 C127 C128 7.96(18) . .
C125 C126 C127 C129 -112.62(15) . .
C125 C126 C127 C130 128.82(14) . .
C116 C115 C131 C132 48.36(16) . .
C114 C115 C131 C132 -134.45(12) . .
C115 C131 C132 C133 176.58(11) . .
C131 C132 C133 C135 6.96(18) . .
C131 C132 C133 C136 128.19(13) . .
C131 C132 C133 C134 -113.85(13) . .
C115 C116 C137 C138 -135.74(12) . .
C117 C116 C137 C138 47.04(16) . .
C116 C137 C138 C139 176.96(10) . .
C137 C138 C139 C141 12.57(17) . .
C137 C138 C139 C142 134.25(13) . .
C137 C138 C139 C140 -107.85(14) . .
C118 C117 C143 C144 48.20(16) . .
C116 C117 C143 C144 -133.86(12) . .
C117 C143 C144 C145 176.76(10) . .
C143 C144 C145 C147 5.62(17) . .
C143 C144 C145 C146 -115.45(14) . .
C143 C144 C145 C148 126.65(14) . .
C113 C118 C149 C150 49.12(16) . .
C117 C118 C149 C150 -132.79(12) . .
C118 C149 C150 C151 176.48(11) . .
C149 C150 C151 C152 10.88(17) . .
C149 C150 C151 C154 132.07(13) . .
C149 C150 C151 C153 -109.51(13) . .
C157 C155 C156 C157 0.4(3) 2_656 .
C155 C156 C157 C155 -0.4(3) . 2_656
C160 C158 C159 C160 -0.2(4) 2_556 .
C158 C159 C160 C158 0.2(4) . 2_556
